data_7216733
loop_
_publ_author_name
'Huang, Peng'
'Zhou, En-Long'
'Wang, Xin-Long'
'Sun, Chun-Yi'
'Wang, Hai-Ning'
'Xing, Yan'
'Shao, Kui-Zhan'
'Su, Zhong-Min'

_publ_section_title
;
 New heteropolyniobates based on a bicapped Keggin-type {VNb14} cluster
 with selective adsorption and photocatalytic properties
;
_journal_issue 41
_journal_name_full CrystEngComm
_journal_page_first 9582
_journal_paper_doi 10.1039/C4CE00960F
_journal_volume 16
_journal_year 2014
_chemical_formula_sum 'H62 K7 N2 Na4 Nb14 O79 V'
_chemical_formula_weight 3071.86
_chemical_name_systematic
; 
 ? 
;
_space_group_IT_number 86
_symmetry_cell_setting tetragonal
_symmetry_space_group_name_Hall '-P 4bc'
_symmetry_space_group_name_H-M 'P 42/n :2'
_atom_sites_solution_primary direct
_atom_sites_solution_secondary difmap
_audit_creation_method SHELXL-97
_cell_angle_alpha 90.00
_cell_angle_beta 90.00
_cell_angle_gamma 90.00
_cell_formula_units_Z 8
_cell_length_a 32.849(5)
_cell_length_b 32.849(5)
_cell_length_c 13.718(5)
_cell_measurement_reflns_used 71464
_cell_measurement_temperature 293(2)
_cell_measurement_theta_max 25.00
_cell_measurement_theta_min 1.61
_cell_volume 14803(6)
_computing_cell_refinement 'SMART (Bruker, 1997)'
_computing_data_collection 'SMART (Bruker, 1997)'
_computing_data_reduction SAINT
_computing_molecular_graphics 'SHELXTL-PLUS (Sheldrick, 1990)'
_computing_publication_material SHELXL-97
_computing_structure_refinement 'SHELXL-97 (Sheldrick, 1997)'
_computing_structure_solution 'SHELXS-97(Sheldrick, 1997)'
_diffrn_ambient_temperature 293(2)
_diffrn_measured_fraction_theta_full 0.996
_diffrn_measured_fraction_theta_max 0.996
_diffrn_measurement_device_type 'Bruker APEX CCD area-detector'
_diffrn_measurement_method '\w scans'
_diffrn_radiation_monochromator graphite
_diffrn_radiation_source 'fine-focus sealed tube'
_diffrn_radiation_type MoK\a
_diffrn_radiation_wavelength 0.71069
_diffrn_reflns_av_R_equivalents 0.0698
_diffrn_reflns_av_sigmaI/netI 0.0427
_diffrn_reflns_limit_h_max 36
_diffrn_reflns_limit_h_min -39
_diffrn_reflns_limit_k_max 22
_diffrn_reflns_limit_k_min -39
_diffrn_reflns_limit_l_max 16
_diffrn_reflns_limit_l_min -15
_diffrn_reflns_number 71464
_diffrn_reflns_theta_full 25.00
_diffrn_reflns_theta_max 25.00
_diffrn_reflns_theta_min 1.61
_exptl_absorpt_coefficient_mu 2.750
_exptl_absorpt_correction_T_max 0.5464
_exptl_absorpt_correction_T_min 0.5350
_exptl_absorpt_correction_type multi-scan
_exptl_absorpt_process_details 'SADABS(Sheldrick, 1996)'
_exptl_crystal_colour colorless
_exptl_crystal_density_diffrn 2.757
_exptl_crystal_density_method 'not measured'
_exptl_crystal_description block
_exptl_crystal_F_000 11856
_exptl_crystal_size_max 0.26
_exptl_crystal_size_mid 0.25
_exptl_crystal_size_min 0.25
_platon_squeeze_details
;
;
_refine_diff_density_max 3.131
_refine_diff_density_min -1.996
_refine_diff_density_rms 0.266
_refine_ls_extinction_method none
_refine_ls_goodness_of_fit_ref 1.055
_refine_ls_hydrogen_treatment constr
_refine_ls_matrix_type full
_refine_ls_number_parameters 931
_refine_ls_number_reflns 12990
_refine_ls_number_restraints 30
_refine_ls_restrained_S_all 1.056
_refine_ls_R_factor_all 0.0733
_refine_ls_R_factor_gt 0.0590
_refine_ls_shift/su_max 0.005
_refine_ls_shift/su_mean 0.000
_refine_ls_structure_factor_coef Fsqd
_refine_ls_weighting_details 'calc w=1/[\s^2^(Fo^2^)+(0.0716P)^2^+376.1198P] where P=(Fo^2^+2Fc^2^)/3'
_refine_ls_weighting_scheme calc
_refine_ls_wR_factor_gt 0.1524
_refine_ls_wR_factor_ref 0.1665
_reflns_number_gt 10750
_reflns_number_total 12990
_reflns_threshold_expression >2sigma(I)
_cod_data_source_file c4ce00960f2.cif
_cod_data_source_block mm
_cod_depositor_comments
;
The following automatic conversions were performed:

'_symmetry_cell_setting' value 'Tetragonal' changed to 'tetragonal'
according to
/usr/data/users/saulius/crontab/automatic-downloads/rss-feeds/RSC/lib/dictionaries/cif_core.dic
dictionary named 'cif_core.dic' version 2.4.2 from 2011-04-26.

Automatic conversion script
Id: cif_fix_values 2281 2013-09-26 08:29:07Z andrius 

 Adding full bibliography for 7216732--7216733.cif.
;
_cod_original_sg_symbol_H-M p42/n
_cod_database_code 7216733

loop_
_symmetry_equiv_pos_as_xyz
'x, y, z'
'-x+1/2, -y+1/2, z'
'-y, x+1/2, z+1/2'
'y+1/2, -x, z+1/2'
'-x, -y, -z'
'x-1/2, y-1/2, -z'
'y, -x-1/2, -z-1/2'
'-y-1/2, x, -z-1/2'

loop_
_atom_site_label
_atom_site_type_symbol
_atom_site_fract_x
_atom_site_fract_y
_atom_site_fract_z
_atom_site_U_iso_or_equiv
_atom_site_adp_type
_atom_site_occupancy
_atom_site_symmetry_multiplicity
_atom_site_calc_flag
_atom_site_refinement_flags
V1 V 0.68514(5) 0.49858(5) 1.44741(11) 0.0124(3) Uani 1 1 d .
Na1 Na 0.6226(3) 0.7062(2) 1.6016(8) 0.098(3) Uani 1 1 d U
Na2 Na 0.6303(4) 0.4472(3) 1.0081(9) 0.123(4) Uani 1 1 d .
Na3 Na 0.7017(4) 0.6506(4) 1.9658(9) 0.131(4) Uani 1 1 d .
Na4A Na 0.6299(3) 0.3310(3) 0.8595(8) 0.046(3) Uani 0.55 1 d P
Na4B Na 0.6158(4) 0.3420(4) 0.7810(11) 0.052(3) Uani 0.45 1 d P
K1 K 0.62940(13) 0.30875(14) 1.1512(4) 0.0814(14) Uani 1 1 d .
K2 K 0.78021(16) 0.42130(17) 0.9607(4) 0.0910(14) Uani 1 1 d U
K3 K 0.86227(16) 0.53295(17) 1.1975(4) 0.0921(15) Uani 1 1 d .
K4 K 0.46903(9) 0.56436(11) 1.6110(3) 0.0612(10) Uani 1 1 d .
K5 K 0.66117(18) 0.54929(18) 1.9527(4) 0.0967(16) Uani 1 1 d .
K6 K 0.56039(10) 0.65890(9) 2.0079(2) 0.0443(7) Uani 1 1 d .
K7 K 0.50850(15) 0.68085(14) 1.5514(4) 0.0798(12) Uani 1 1 d .
N1 N 0.7051(4) 0.3826(4) 1.0658(9) 0.053(3) Uani 1 1 d .
N2 N 0.5903(4) 0.5896(4) 1.8070(8) 0.045(3) Uani 1 1 d .
Nb1 Nb 0.64052(3) 0.58921(3) 1.66109(7) 0.0207(2) Uani 1 1 d .
Nb2 Nb 0.70005(3) 0.50311(3) 1.18402(6) 0.0167(2) Uani 1 1 d .
Nb3 Nb 0.63565(3) 0.41781(3) 1.30614(7) 0.0183(2) Uani 1 1 d .
Nb4 Nb 0.59734(3) 0.52571(3) 1.29128(7) 0.0195(2) Uani 1 1 d .
Nb5 Nb 0.72069(3) 0.39399(3) 1.47005(7) 0.0176(2) Uani 1 1 d .
Nb6 Nb 0.78538(3) 0.47960(3) 1.34469(6) 0.0166(2) Uani 1 1 d .
Nb7 Nb 0.74796(3) 0.57701(3) 1.32275(7) 0.0195(2) Uani 1 1 d .
Nb8 Nb 0.62426(3) 0.41458(3) 1.55781(7) 0.0186(2) Uani 1 1 d .
Nb9 Nb 0.64407(3) 0.60166(3) 1.42345(7) 0.0198(2) Uani 1 1 d .
Nb10 Nb 0.58375(3) 0.52145(3) 1.54104(7) 0.0181(2) Uani 1 1 d .
Nb11 Nb 0.77030(3) 0.47701(3) 1.61727(6) 0.0191(2) Uani 1 1 d .
Nb12 Nb 0.67385(3) 0.49561(3) 1.71122(6) 0.0183(2) Uani 1 1 d .
Nb13 Nb 0.73569(3) 0.57507(3) 1.59615(7) 0.0199(2) Uani 1 1 d .
Nb14 Nb 0.73117(3) 0.40894(3) 1.23403(7) 0.0178(2) Uani 1 1 d .
O1 O 0.5659(3) 0.5926(3) 1.8783(6) 0.045(2) Uani 1 1 d .
O2 O 0.5797(2) 0.5969(3) 1.7183(6) 0.0304(18) Uani 1 1 d .
O3 O 0.6283(2) 0.5793(3) 1.8150(6) 0.0324(19) Uani 1 1 d .
O4 O 0.6497(3) 0.6407(3) 1.6860(7) 0.041(2) Uani 1 1 d .
O5 O 0.6041(2) 0.5845(2) 1.5371(5) 0.0187(14) Uani 1 1 d .
O6 O 0.6797(2) 0.5921(2) 1.5434(5) 0.0220(15) Uani 1 1 d .
O7 O 0.7528(3) 0.6209(2) 1.6488(6) 0.0353(19) Uani 1 1 d .
O8 O 0.6360(3) 0.6544(2) 1.4274(6) 0.037(2) Uani 1 1 d .
O9 O 0.6063(2) 0.5854(2) 1.3236(5) 0.0257(16) Uani 1 1 d .
O10 O 0.6926(2) 0.5587(2) 1.7056(5) 0.0219(15) Uani 1 1 d .
O11 O 0.7562(2) 0.5782(2) 1.4664(5) 0.0234(16) Uani 1 1 d .
O12 O 0.6925(2) 0.5973(2) 1.3460(5) 0.0260(16) Uani 1 1 d .
O13 O 0.7741(3) 0.6214(2) 1.2858(6) 0.0351(19) Uani 1 1 d .
O14 O 0.7939(2) 0.5360(2) 1.3167(5) 0.0207(15) Uani 1 1 d .
O15 O 0.7305(2) 0.5539(2) 1.1947(5) 0.0222(15) Uani 1 1 d .
O16 O 0.6949(2) 0.5007(2) 1.0561(5) 0.0250(16) Uani 1 1 d .
O17 O 0.8327(2) 0.4584(2) 1.3108(6) 0.0300(18) Uani 1 1 d .
O18 O 0.7538(2) 0.4673(2) 1.2129(5) 0.0189(14) Uani 1 1 d .
O19 O 0.7185(2) 0.50979(19) 1.3554(5) 0.0161(14) Uani 1 1 d .
O20 O 0.6493(2) 0.5256(2) 1.2203(5) 0.0226(15) Uani 1 1 d .
O21 O 0.5613(2) 0.5309(3) 1.1966(6) 0.0339(19) Uani 1 1 d .
O22 O 0.6424(2) 0.5273(2) 1.4325(5) 0.0190(14) Uani 1 1 d .
O23 O 0.7086(2) 0.5085(2) 1.5560(5) 0.0181(14) Uani 1 1 d .
O24 O 0.5623(2) 0.5248(2) 1.4095(5) 0.0232(15) Uani 1 1 d .
O25 O 0.6266(2) 0.5241(2) 1.6471(5) 0.0215(15) Uani 1 1 d .
O26 O 0.5393(2) 0.5250(2) 1.6106(6) 0.0301(18) Uani 1 1 d .
O27 O 0.6583(2) 0.4932(2) 1.8334(5) 0.0303(18) Uani 1 1 d .
O28 O 0.6539(2) 0.4455(2) 1.6585(5) 0.0240(16) Uani 1 1 d .
O29 O 0.7302(2) 0.4776(2) 1.7271(5) 0.0220(15) Uani 1 1 d .
O30 O 0.5905(2) 0.4635(2) 1.5379(5) 0.0239(16) Uani 1 1 d .
O31 O 0.5927(2) 0.3835(2) 1.6293(6) 0.0319(18) Uani 1 1 d .
O32 O 0.6729(2) 0.3774(2) 1.5422(5) 0.0221(15) Uani 1 1 d .
O33 O 0.7452(2) 0.4260(2) 1.5681(5) 0.0232(15) Uani 1 1 d .
O34 O 0.6095(2) 0.3968(2) 1.4233(5) 0.0243(16) Uani 1 1 d .
O35 O 0.8140(2) 0.4581(3) 1.6748(6) 0.0303(18) Uani 1 1 d .
O36 O 0.7502(2) 0.3496(2) 1.4735(6) 0.0321(18) Uani 1 1 d .
O37 O 0.6030(2) 0.4663(2) 1.2996(5) 0.0225(15) Uani 1 1 d .
O38 O 0.7909(2) 0.4853(2) 1.4825(5) 0.0236(15) Uani 1 1 d .
O39 O 0.6119(2) 0.3869(2) 1.2194(6) 0.0316(18) Uani 1 1 d .
O40 O 0.7520(2) 0.4276(2) 1.3695(5) 0.0193(14) Uani 1 1 d .
O41 O 0.6911(2) 0.3840(2) 1.3350(5) 0.0204(15) Uani 1 1 d .
O42 O 0.7734(2) 0.3767(2) 1.2199(6) 0.0314(18) Uani 1 1 d .
O43 O 0.6959(3) 0.3654(2) 1.1482(6) 0.0340(19) Uani 1 1 d .
O44 O 0.7282(2) 0.4147(2) 1.0755(6) 0.0299(17) Uani 1 1 d .
O45 O 0.6930(4) 0.3703(4) 0.9837(7) 0.075(4) Uani 1 1 d .
O46 O 0.6718(2) 0.4485(2) 1.4454(5) 0.0176(14) Uani 1 1 d .
O47 O 0.6780(2) 0.4480(2) 1.2265(5) 0.0212(15) Uani 1 1 d .
O48 O 0.7766(2) 0.5370(2) 1.6404(5) 0.0253(16) Uani 1 1 d .
O1W O 0.9387(3) 0.4878(3) 1.1308(9) 0.060(3) Uani 1 1 d .
O2W O 0.4864(4) 0.6024(4) 1.7939(12) 0.089(5) Uani 1 1 d .
O3W O 0.5541(3) 0.6800(3) 1.6869(7) 0.050(3) Uani 1 1 d .
O4W O 0.7952(4) 0.5627(3) 1.0575(9) 0.064(3) Uani 1 1 d .
O5W O 0.8845(3) 0.5262(3) 0.9864(8) 0.050(2) Uani 1 1 d .
O6W O 0.8184(3) 0.4605(3) 1.0796(6) 0.037(2) Uani 1 1 d .
O7W O 0.4891(3) 0.7470(2) 1.5828(6) 0.037(2) Uani 1 1 d .
O8W O 0.5951(4) 0.5340(4) 2.0063(8) 0.072(3) Uani 1 1 d .
O9W O 0.7245(3) 0.5782(3) 1.8865(7) 0.050(2) Uani 1 1 d .
O10W O 0.6777(4) 0.6028(4) 2.0734(9) 0.070(3) Uani 1 1 d .
O11W O 0.7984(3) 0.3561(3) 1.0284(7) 0.046(2) Uani 1 1 d .
O12W O 0.8353(3) 0.4435(3) 0.8673(6) 0.039(2) Uani 1 1 d .
O13W O 0.7387(4) 0.4014(3) 0.8218(10) 0.073(4) Uani 1 1 d .
O14W O 0.6776(5) 0.3003(4) 1.3158(11) 0.096(5) Uani 1 1 d .
O15W O 0.6382(5) 0.6665(4) 1.8929(12) 0.092(4) Uani 1 1 d .
O16W O 0.8602(3) 0.6116(4) 1.3308(8) 0.059(3) Uani 1 1 d .
O17W O 0.9062(5) 0.5162(5) 1.3906(13) 0.104(5) Uani 1 1 d .
O18W O 0.8914(7) 0.4691(6) 1.232(2) 0.079(9) Uani 0.50 1 d P
O19W O 0.5692(7) 0.4277(7) 1.1157(16) 0.057(5) Uani 0.50 1 d PU
O20W O 0.7591(9) 0.6561(10) 2.078(2) 0.102(10) Uani 0.50 1 d P
O21W O 0.8159(5) 0.6995(6) 1.2359(17) 0.135(7) Uani 1 1 d .
O22W O 0.5849(8) 0.4760(7) 0.9006(15) 0.066(4) Uani 0.50 1 d P
O27W O 0.5632(8) 0.4985(7) 0.8017(15) 0.066(4) Uani 0.50 1 d P
O23W O 0.6068(8) 0.4118(7) 0.8285(18) 0.070(6) Uani 0.50 1 d PU
O24W O 0.6809(7) 0.7155(7) 2.0573(17) 0.150(8) Uani 1 1 d .
O25W O 0.6950(6) 0.3436(4) 0.7220(11) 0.103(6) Uani 1 1 d .
O26W O 0.5641(6) 0.3693(6) 1.0069(15) 0.127(6) Uani 1 1 d U

loop_
_atom_site_aniso_label
_atom_site_aniso_U_11
_atom_site_aniso_U_22
_atom_site_aniso_U_33
_atom_site_aniso_U_23
_atom_site_aniso_U_13
_atom_site_aniso_U_12
V1 0.0127(8) 0.0146(8) 0.0101(8) 0.0017(6) 0.0014(6) 0.0018(6)
Na1 0.100(5) 0.062(4) 0.132(7) 0.028(4) 0.017(5) 0.029(4)
Na2 0.133(9) 0.109(8) 0.126(9) -0.028(6) -0.052(7) -0.002(6)
Na3 0.153(10) 0.118(8) 0.121(9) 0.033(7) -0.012(8) 0.016(7)
Na4A 0.036(5) 0.044(6) 0.058(7) -0.030(5) -0.001(5) -0.018(4)
Na4B 0.061(8) 0.030(6) 0.064(9) 0.002(6) 0.020(7) -0.014(5)
K1 0.058(2) 0.075(3) 0.112(4) -0.040(3) 0.002(2) -0.020(2)
K2 0.086(3) 0.104(4) 0.083(3) 0.012(3) 0.009(3) 0.006(3)
K3 0.090(3) 0.103(4) 0.083(3) -0.019(3) 0.026(3) -0.023(3)
K4 0.0261(15) 0.055(2) 0.102(3) 0.0113(19) 0.0136(17) 0.0104(13)
K5 0.108(4) 0.106(4) 0.076(3) 0.003(3) -0.005(3) 0.023(3)
K6 0.063(2) 0.0352(15) 0.0348(15) -0.0024(12) 0.0001(14) 0.0072(13)
K7 0.087(3) 0.076(3) 0.076(3) 0.003(2) -0.005(2) 0.000(2)
N1 0.050(7) 0.065(9) 0.045(7) -0.011(6) -0.005(6) 0.005(6)
N2 0.052(7) 0.046(7) 0.037(6) -0.002(5) -0.002(5) 0.006(5)
Nb1 0.0244(5) 0.0204(5) 0.0174(5) -0.0025(4) 0.0025(4) 0.0053(4)
Nb2 0.0174(4) 0.0205(5) 0.0122(4) 0.0023(3) 0.0021(3) 0.0011(3)
Nb3 0.0162(4) 0.0195(5) 0.0191(5) -0.0014(4) 0.0028(3) -0.0020(3)
Nb4 0.0173(4) 0.0242(5) 0.0171(5) 0.0032(4) -0.0003(3) 0.0047(3)
Nb5 0.0192(4) 0.0163(4) 0.0173(4) 0.0031(3) 0.0038(3) 0.0029(3)
Nb6 0.0143(4) 0.0208(5) 0.0148(4) 0.0003(3) 0.0026(3) 0.0000(3)
Nb7 0.0206(5) 0.0188(5) 0.0193(5) 0.0027(4) 0.0037(4) -0.0016(3)
Nb8 0.0201(5) 0.0167(4) 0.0189(5) 0.0022(3) 0.0057(4) -0.0004(3)
Nb9 0.0225(5) 0.0178(5) 0.0191(5) 0.0031(4) 0.0024(4) 0.0051(3)
Nb10 0.0166(4) 0.0208(5) 0.0169(4) 0.0016(3) 0.0031(3) 0.0038(3)
Nb11 0.0177(4) 0.0254(5) 0.0141(4) 0.0010(4) -0.0011(3) 0.0044(3)
Nb12 0.0207(5) 0.0214(5) 0.0128(4) 0.0007(3) 0.0011(3) 0.0044(3)
Nb13 0.0200(5) 0.0211(5) 0.0186(5) -0.0029(4) 0.0001(4) -0.0002(3)
Nb14 0.0179(4) 0.0187(4) 0.0168(4) -0.0014(3) 0.0036(3) 0.0012(3)
O1 0.043(5) 0.065(6) 0.027(5) -0.001(4) 0.017(4) 0.013(4)
O2 0.029(4) 0.041(5) 0.021(4) -0.005(3) 0.004(3) 0.009(3)
O3 0.031(4) 0.042(5) 0.024(4) -0.006(4) 0.004(3) 0.015(4)
O4 0.053(6) 0.029(5) 0.040(5) -0.006(4) 0.005(4) 0.004(4)
O5 0.021(4) 0.024(4) 0.012(3) 0.000(3) 0.003(3) 0.008(3)
O6 0.024(4) 0.025(4) 0.018(4) 0.002(3) 0.000(3) 0.003(3)
O7 0.038(5) 0.032(5) 0.036(5) -0.016(4) -0.002(4) -0.004(4)
O8 0.049(5) 0.021(4) 0.041(5) 0.007(4) 0.008(4) 0.005(3)
O9 0.025(4) 0.028(4) 0.024(4) 0.004(3) -0.001(3) 0.008(3)
O10 0.024(4) 0.026(4) 0.016(4) -0.004(3) -0.001(3) 0.003(3)
O11 0.024(4) 0.027(4) 0.020(4) -0.003(3) 0.002(3) -0.001(3)
O12 0.029(4) 0.026(4) 0.022(4) 0.005(3) 0.006(3) 0.004(3)
O13 0.040(5) 0.024(4) 0.042(5) 0.007(4) 0.008(4) -0.005(3)
O14 0.018(3) 0.022(4) 0.022(4) 0.000(3) 0.001(3) -0.001(3)
O15 0.026(4) 0.025(4) 0.015(4) 0.005(3) 0.000(3) -0.003(3)
O16 0.032(4) 0.034(4) 0.009(3) 0.004(3) 0.004(3) 0.008(3)
O17 0.023(4) 0.037(5) 0.030(4) 0.003(3) 0.008(3) 0.003(3)
O18 0.022(4) 0.020(4) 0.014(3) -0.001(3) 0.001(3) 0.000(3)
O19 0.017(3) 0.016(3) 0.015(3) 0.003(3) 0.003(3) -0.001(3)
O20 0.020(4) 0.028(4) 0.020(4) 0.005(3) 0.003(3) 0.003(3)
O21 0.026(4) 0.048(5) 0.028(4) 0.006(4) -0.009(3) 0.008(4)
O22 0.022(4) 0.018(3) 0.018(3) 0.002(3) 0.003(3) 0.004(3)
O23 0.019(3) 0.023(4) 0.012(3) -0.004(3) -0.001(3) 0.002(3)
O24 0.023(4) 0.027(4) 0.019(4) 0.005(3) 0.001(3) 0.004(3)
O25 0.021(4) 0.023(4) 0.020(4) 0.004(3) -0.001(3) 0.004(3)
O26 0.021(4) 0.035(4) 0.034(5) -0.004(4) 0.008(3) 0.004(3)
O27 0.038(5) 0.038(5) 0.015(4) 0.002(3) 0.006(3) 0.007(4)
O28 0.030(4) 0.020(4) 0.021(4) 0.004(3) 0.003(3) 0.002(3)
O29 0.024(4) 0.031(4) 0.011(3) 0.001(3) 0.001(3) 0.004(3)
O30 0.025(4) 0.023(4) 0.023(4) -0.003(3) 0.004(3) 0.003(3)
O31 0.032(4) 0.028(4) 0.035(5) 0.004(3) 0.013(4) -0.003(3)
O32 0.025(4) 0.016(3) 0.025(4) 0.002(3) 0.005(3) 0.001(3)
O33 0.023(4) 0.023(4) 0.024(4) 0.001(3) 0.004(3) 0.003(3)
O34 0.024(4) 0.026(4) 0.023(4) 0.001(3) 0.005(3) -0.004(3)
O35 0.024(4) 0.043(5) 0.024(4) 0.000(3) -0.008(3) 0.010(3)
O36 0.038(5) 0.022(4) 0.037(5) 0.003(3) 0.010(4) 0.010(3)
O37 0.017(3) 0.025(4) 0.026(4) 0.000(3) 0.002(3) 0.000(3)
O38 0.025(4) 0.025(4) 0.020(4) -0.001(3) 0.003(3) -0.002(3)
O39 0.026(4) 0.037(5) 0.032(4) -0.011(4) -0.003(3) -0.004(3)
O40 0.022(4) 0.024(4) 0.012(3) -0.005(3) 0.003(3) 0.001(3)
O41 0.021(4) 0.022(4) 0.019(4) -0.001(3) 0.004(3) 0.002(3)
O42 0.035(4) 0.037(5) 0.022(4) -0.005(3) 0.003(3) 0.013(3)
O43 0.038(5) 0.033(4) 0.031(5) -0.010(4) 0.006(4) -0.013(4)
O44 0.033(4) 0.031(4) 0.025(4) -0.005(3) 0.002(3) -0.006(3)
O45 0.119(11) 0.084(9) 0.024(5) -0.022(5) -0.013(6) -0.029(7)
O46 0.021(4) 0.017(3) 0.015(3) 0.000(3) 0.001(3) 0.001(3)
O47 0.024(4) 0.020(4) 0.019(4) 0.001(3) 0.004(3) -0.001(3)
O48 0.021(4) 0.033(4) 0.022(4) -0.003(3) -0.003(3) 0.000(3)
O1W 0.058(6) 0.025(5) 0.097(9) -0.019(5) 0.010(6) -0.004(4)
O2W 0.052(7) 0.074(9) 0.142(14) 0.008(9) -0.026(8) 0.005(6)
O3W 0.066(7) 0.053(6) 0.032(5) -0.002(4) -0.009(5) 0.023(5)
O4W 0.068(7) 0.055(7) 0.069(8) -0.007(6) 0.029(6) -0.007(5)
O5W 0.042(5) 0.041(5) 0.066(7) 0.001(5) 0.010(5) -0.014(4)
O6W 0.032(5) 0.050(5) 0.029(5) 0.011(4) 0.008(4) 0.005(4)
O7W 0.061(6) 0.029(4) 0.021(4) 0.000(3) -0.003(4) -0.003(4)
O8W 0.082(9) 0.097(9) 0.036(6) 0.011(6) 0.011(6) 0.020(7)
O9W 0.052(6) 0.066(7) 0.033(5) -0.009(5) -0.003(4) -0.001(5)
O10W 0.088(9) 0.059(7) 0.062(8) -0.001(6) 0.000(6) 0.022(6)
O11W 0.032(5) 0.064(6) 0.041(5) -0.006(5) -0.003(4) 0.017(4)
O12W 0.043(5) 0.050(5) 0.025(4) 0.000(4) 0.000(4) 0.017(4)
O13W 0.093(9) 0.052(7) 0.074(9) 0.013(6) -0.023(7) -0.012(6)
O14W 0.146(14) 0.049(7) 0.093(11) 0.014(7) -0.023(10) -0.012(8)
O15W 0.121(12) 0.052(7) 0.103(12) -0.010(7) 0.004(9) 0.011(7)
O16W 0.060(7) 0.074(7) 0.042(6) -0.001(5) 0.008(5) -0.017(5)
O17W 0.080(10) 0.110(12) 0.121(14) -0.002(10) -0.004(9) -0.027(9)
O18W 0.064(14) 0.050(12) 0.12(2) -0.042(13) 0.081(15) -0.040(11)
O19W 0.056(6) 0.059(6) 0.056(6) 0.000(2) -0.001(2) -0.001(2)
O20W 0.09(2) 0.12(3) 0.10(2) -0.018(19) -0.020(17) 0.044(18)
O21W 0.102(13) 0.122(15) 0.18(2) -0.031(14) 0.043(13) -0.010(11)
O22W 0.096(13) 0.073(11) 0.029(8) 0.003(7) -0.005(8) 0.008(9)
O27W 0.096(13) 0.073(11) 0.029(8) 0.003(7) -0.005(8) 0.008(9)
O23W 0.097(10) 0.059(9) 0.055(9) -0.001(8) 0.011(8) -0.018(8)
O24W 0.130(17) 0.153(19) 0.17(2) -0.013(15) 0.047(15) -0.006(14)
O25W 0.164(15) 0.072(9) 0.073(10) 0.027(7) -0.049(10) -0.030(9)
O26W 0.129(6) 0.126(6) 0.127(6) 0.000(2) 0.001(2) -0.003(2)

loop_
_atom_type_symbol
_atom_type_description
_atom_type_scat_dispersion_real
_atom_type_scat_dispersion_imag
_atom_type_scat_source
O O 0.0106 0.0060 'International Tables Vol C Tables 4.2.6.8 and 6.1.1.4'
Nb Nb -2.0727 0.6215 'International Tables Vol C Tables 4.2.6.8 and 6.1.1.4'
N N 0.0061 0.0033 'International Tables Vol C Tables 4.2.6.8 and 6.1.1.4'
K K 0.2009 0.2494 'International Tables Vol C Tables 4.2.6.8 and 6.1.1.4'
Na Na 0.0362 0.0249 'International Tables Vol C Tables 4.2.6.8 and 6.1.1.4'
V V 0.3005 0.5294 'International Tables Vol C Tables 4.2.6.8 and 6.1.1.4'
H H 0.0000 0.0000 'International Tables Vol C Tables 4.2.6.8 and 6.1.1.4'

loop_
_geom_angle_atom_site_label_1
_geom_angle_atom_site_label_2
_geom_angle_atom_site_label_3
_geom_angle
_geom_angle_site_symmetry_1
_geom_angle_site_symmetry_3
O46 V1 O22 108.7(3) . .
O46 V1 O23 108.3(3) . .
O22 V1 O23 111.8(3) . .
O46 V1 O19 111.1(3) . .
O22 V1 O19 108.7(3) . .
O23 V1 O19 108.3(3) . .
O4 Na1 O3W 80.1(4) . .
O4 Na1 O9W 148.6(5) . 7_579
O3W Na1 O9W 78.0(4) . 7_579
O4 Na1 O20W 124.5(8) . 7_579
O3W Na1 O20W 144.0(8) . 7_579
O9W Na1 O20W 85.8(7) 7_579 7_579
O4 Na1 O4W 123.1(5) . 7_578
O3W Na1 O4W 76.0(4) . 7_578
O9W Na1 O4W 72.4(4) 7_579 7_578
O20W Na1 O4W 68.5(7) 7_579 7_578
O4 Na1 O8 80.3(3) . .
O3W Na1 O8 107.0(4) . .
O9W Na1 O8 127.7(5) 7_579 .
O20W Na1 O8 59.4(6) 7_579 .
O4W Na1 O8 59.5(4) 7_578 .
O4 Na1 Na3 142.1(5) . 7_579
O3W Na1 Na3 130.8(4) . 7_579
O9W Na1 Na3 52.8(3) 7_579 7_579
O20W Na1 Na3 45.7(6) 7_579 7_579
O4W Na1 Na3 89.6(4) 7_578 7_579
O8 Na1 Na3 105.1(4) . 7_579
O4 Na1 K7 103.4(3) . .
O3W Na1 K7 37.0(2) . .
O9W Na1 K7 71.0(3) 7_579 .
O20W Na1 K7 107.3(7) 7_579 .
O4W Na1 K7 38.9(3) 7_578 .
O8 Na1 K7 83.0(3) . .
Na3 Na1 K7 114.5(3) 7_579 .
O22W Na2 O19W 87.9(9) . .
O22W Na2 O23W 55.5(8) . .
O19W Na2 O23W 100.6(8) . .
O22W Na2 O16 112.3(8) . .
O19W Na2 O16 127.3(7) . .
O23W Na2 O16 131.4(7) . .
O22W Na2 O27 58.4(7) . 1_554
O19W Na2 O27 146.0(7) . 1_554
O23W Na2 O27 66.0(6) . 1_554
O16 Na2 O27 68.9(4) . 1_554
O22W Na2 K5 70.3(7) . 1_554
O19W Na2 K5 125.1(6) . 1_554
O23W Na2 K5 106.0(6) . 1_554
O16 Na2 K5 42.0(2) . 1_554
O27 Na2 K5 42.9(2) 1_554 1_554
O10W Na3 O15W 96.8(7) . .
O10W Na3 O20W 84.9(10) . .
O15W Na3 O20W 158.3(10) . .
O10W Na3 O24W 99.3(7) . .
O15W Na3 O24W 77.8(7) . .
O20W Na3 O24W 80.6(10) . .
O10W Na3 O9W 75.8(5) . .
O15W Na3 O9W 105.4(6) . .
O20W Na3 O9W 96.0(8) . .
O24W Na3 O9W 174.3(8) . .
O10W Na3 Na1 107.8(5) . 8_759
O15W Na3 Na1 138.7(7) . 8_759
O20W Na3 Na1 59.2(8) . 8_759
O24W Na3 Na1 127.9(7) . 8_759
O9W Na3 Na1 52.5(3) . 8_759
O10W Na3 K5 43.2(4) . .
O15W Na3 K5 81.7(5) . .
O20W Na3 K5 112.8(9) . .
O24W Na3 K5 134.0(7) . .
O9W Na3 K5 43.2(3) . .
Na1 Na3 K5 93.9(3) 8_759 .
Na4B Na4A O42 63.4(7) . 3_644
Na4B Na4A O23W 59.0(9) . .
O42 Na4A O23W 122.4(7) 3_644 .
Na4B Na4A O25W 70.4(8) . .
O42 Na4A O25W 72.3(4) 3_644 .
O23W Na4A O25W 88.0(7) . .
Na4B Na4A O45 129.8(9) . .
O42 Na4A O45 140.0(5) 3_644 .
O23W Na4A O45 82.2(6) . .
O25W Na4A O45 78.3(4) . .
Na4B Na4A O17 55.1(7) . 3_644
O42 Na4A O17 77.0(3) 3_644 3_644
O23W Na4A O17 71.5(6) . 3_644
O25W Na4A O17 125.0(5) . 3_644
O45 Na4A O17 143.0(5) . 3_644
Na4B Na4A K1 156.1(9) . .
O42 Na4A K1 124.8(4) 3_644 .
O23W Na4A K1 108.6(6) . .
O25W Na4A K1 132.3(4) . .
O45 Na4A K1 61.2(3) . .
O17 Na4A K1 102.7(3) 3_644 .
Na4A Na4B O23W 95.0(11) . .
Na4A Na4B O42 89.6(8) . 3_644
O23W Na4B O42 175.3(10) . 3_644
Na4A Na4B O17 101.1(8) . 3_644
O23W Na4B O17 87.3(8) . 3_644
O42 Na4B O17 92.5(5) 3_644 3_644
Na4A Na4B O31 165.0(9) . 1_554
O23W Na4B O31 71.3(7) . 1_554
O42 Na4B O31 104.0(6) 3_644 1_554
O17 Na4B O31 84.9(5) 3_644 1_554
Na4A Na4B O25W 84.5(9) . .
O23W Na4B O25W 100.3(8) . .
O42 Na4B O25W 79.5(5) 3_644 .
O17 Na4B O25W 170.3(7) 3_644 .
O31 Na4B O25W 91.7(5) 1_554 .
Na4A Na4B Nb6 88.2(7) . 3_644
O23W Na4B Nb6 107.9(7) . 3_644
O42 Na4B Nb6 72.8(3) 3_644 3_644
O17 Na4B Nb6 23.4(2) 3_644 3_644
O31 Na4B Nb6 101.7(5) 1_554 3_644
O25W Na4B Nb6 151.4(5) . 3_644
Na4A Na4B Nb14 87.1(7) . 3_644
O23W Na4B Nb14 159.7(8) . 3_644
O42 Na4B Nb14 21.0(2) 3_644 3_644
O17 Na4B Nb14 72.6(3) 3_644 3_644
O31 Na4B Nb14 107.8(5) 1_554 3_644
O25W Na4B Nb14 100.0(5) . 3_644
Nb6 Na4B Nb14 51.92(15) 3_644 3_644
O14W K1 O39 86.3(4) . .
O14W K1 O43 69.0(4) . .
O39 K1 O43 64.2(2) . .
O14W K1 O35 118.8(4) . 3_644
O39 K1 O35 72.8(2) . 3_644
O43 K1 O35 135.9(3) . 3_644
O14W K1 O33 126.0(3) . 3_644
O39 K1 O33 130.1(3) . 3_644
O43 K1 O33 155.4(3) . 3_644
O35 K1 O33 58.8(2) 3_644 3_644
O14W K1 O36 116.1(4) . 3_644
O39 K1 O36 149.0(3) . 3_644
O43 K1 O36 102.5(3) . 3_644
O35 K1 O36 109.7(2) 3_644 3_644
O33 K1 O36 54.4(2) 3_644 3_644
O14W K1 Nb11 126.9(4) . 3_644
O39 K1 Nb11 99.2(2) . 3_644
O43 K1 Nb11 158.0(3) . 3_644
O35 K1 Nb11 26.91(15) 3_644 3_644
O33 K1 Nb11 31.86(15) 3_644 3_644
O36 K1 Nb11 84.43(16) 3_644 3_644
O14W K1 Nb5 124.0(3) . 3_644
O39 K1 Nb5 149.0(2) . 3_644
O43 K1 Nb5 128.5(2) . 3_644
O35 K1 Nb5 85.40(17) 3_644 3_644
O33 K1 Nb5 28.18(15) 3_644 3_644
O36 K1 Nb5 26.30(14) 3_644 3_644
Nb11 K1 Nb5 59.04(6) 3_644 3_644
O14W K1 Na4A 144.8(4) . .
O39 K1 Na4A 99.5(3) . .
O43 K1 Na4A 82.3(2) . .
O35 K1 Na4A 95.9(2) 3_644 .
O33 K1 Na4A 75.7(2) 3_644 .
O36 K1 Na4A 49.8(2) 3_644 .
Nb11 K1 Na4A 86.70(16) 3_644 .
Nb5 K1 Na4A 60.41(14) 3_644 .
O14W K1 Nb3 69.0(3) . .
O39 K1 Nb3 18.12(17) . .
O43 K1 Nb3 54.06(17) . .
O35 K1 Nb3 86.60(18) 3_644 .
O33 K1 Nb3 145.4(2) 3_644 .
O36 K1 Nb3 154.1(2) 3_644 .
Nb11 K1 Nb3 113.51(11) 3_644 .
Nb5 K1 Nb3 166.91(15) 3_644 .
Na4A K1 Nb3 110.28(17) . .
O14W K1 K2 56.0(4) . 3_645
O39 K1 K2 78.8(2) . 3_645
O43 K1 K2 114.6(2) . 3_645
O35 K1 K2 63.59(19) 3_644 3_645
O33 K1 K2 89.39(19) 3_644 3_645
O36 K1 K2 130.9(2) 3_644 3_645
Nb11 K1 K2 73.24(10) 3_644 3_645
Nb5 K1 K2 111.23(12) 3_644 3_645
Na4A K1 K2 159.19(18) . 3_645
Nb3 K1 K2 74.09(10) . 3_645
O12W K2 O44 165.3(4) . .
O12W K2 O11W 107.3(4) . .
O44 K2 O11W 80.7(3) . .
O12W K2 O6W 78.6(3) . .
O44 K2 O6W 88.6(3) . .
O11W K2 O6W 94.8(4) . .
O12W K2 O13W 95.1(4) . .
O44 K2 O13W 95.3(4) . .
O11W K2 O13W 101.6(4) . .
O6W K2 O13W 163.5(4) . .
O12W K2 O7W 82.4(3) . 8_758
O44 K2 O7W 89.0(3) . 8_758
O11W K2 O7W 169.4(4) . 8_758
O6W K2 O7W 82.7(3) . 8_758
O13W K2 O7W 81.4(4) . 8_758
O12W K2 N1 172.6(4) . .
O44 K2 N1 22.1(3) . .
O11W K2 N1 69.9(4) . .
O6W K2 N1 108.3(3) . .
O13W K2 N1 79.0(4) . .
O7W K2 N1 101.1(3) 8_758 .
O12W K2 K7 51.0(3) . 8_758
O44 K2 K7 114.8(3) . 8_758
O11W K2 K7 136.9(3) . 8_758
O6W K2 K7 48.8(2) . 8_758
O13W K2 K7 115.6(3) . 8_758
O7W K2 K7 46.7(2) 8_758 8_758
N1 K2 K7 135.7(3) . 8_758
O12W K2 O45 151.0(4) . .
O44 K2 O45 42.3(3) . .
O11W K2 O45 74.3(4) . .
O6W K2 O45 130.3(3) . .
O13W K2 O45 57.1(4) . .
O7W K2 O45 99.4(4) 8_758 .
N1 K2 O45 22.2(3) . .
K7 K2 O45 144.4(3) 8_758 .
O12W K2 Nb14 146.9(3) . .
O44 K2 Nb14 24.0(2) . .
O11W K2 Nb14 69.9(3) . .
O6W K2 Nb14 69.0(2) . .
O13W K2 Nb14 118.0(4) . .
O7W K2 Nb14 99.6(2) 8_758 .
N1 K2 Nb14 39.5(2) . .
K7 K2 Nb14 107.37(17) 8_758 .
O45 K2 Nb14 61.73(19) . .
O12W K2 K1 57.0(3) . 4_564
O44 K2 K1 136.8(3) . 4_564
O11W K2 K1 89.1(3) . 4_564
O6W K2 K1 134.3(3) . 4_564
O13W K2 K1 45.8(4) . 4_564
O7W K2 K1 100.1(2) 8_758 4_564
N1 K2 K1 115.7(3) . 4_564
K7 K2 K1 101.31(16) 8_758 4_564
O45 K2 K1 94.6(2) . 4_564
Nb14 K2 K1 151.33(16) . 4_564
O18W K3 O14 104.1(5) . .
O18W K3 O9 120.4(5) . 8_758
O14 K3 O9 119.7(3) . 8_758
O18W K3 O5W 91.5(6) . .
O14 K3 O5W 140.2(3) . .
O9 K3 O5W 79.9(3) 8_758 .
O18W K3 O1W 45.0(5) . .
O14 K3 O1W 149.0(3) . .
O9 K3 O1W 83.6(3) 8_758 .
O5W K3 O1W 58.3(3) . .
O18W K3 O17 46.7(4) . .
O14 K3 O17 58.2(2) . .
O9 K3 O17 151.8(3) 8_758 .
O5W K3 O17 120.6(3) . .
O1W K3 O17 91.4(3) . .
O18W K3 O17W 58.5(8) . .
O14 K3 O17W 83.0(4) . .
O9 K3 O17W 87.6(3) 8_758 .
O5W K3 O17W 135.0(4) . .
O1W K3 O17W 77.6(4) . .
O17 K3 O17W 64.3(3) . .
O18W K3 O4W 134.2(7) . .
O14 K3 O4W 77.2(3) . .
O9 K3 O4W 95.5(3) 8_758 .
O5W K3 O4W 66.1(3) . .
O1W K3 O4W 123.7(4) . .
O17 K3 O4W 110.1(3) . .
O17W K3 O4W 158.7(4) . .
O18W K3 O16W 128.4(7) . .
O14 K3 O16W 67.3(3) . .
O9 K3 O16W 53.7(2) 8_758 .
O5W K3 O16W 128.6(3) . .
O1W K3 O16W 125.9(3) . .
O17 K3 O16W 110.7(3) . .
O17W K3 O16W 69.9(4) . .
O4W K3 O16W 95.0(3) . .
O18W K3 O6W 67.8(7) . .
O14 K3 O6W 87.8(2) . .
O9 K3 O6W 144.0(3) 8_758 .
O5W K3 O6W 64.4(2) . .
O1W K3 O6W 81.8(3) . .
O17 K3 O6W 61.4(2) . .
O17W K3 O6W 120.8(4) . .
O4W K3 O6W 66.5(3) . .
O16W K3 O6W 152.2(3) . .
O18W K3 Nb6 75.3(4) . .
O14 K3 Nb6 30.61(15) . .
O9 K3 Nb6 146.8(2) 8_758 .
O5W K3 Nb6 131.5(2) . .
O1W K3 Nb6 119.8(3) . .
O17 K3 Nb6 28.55(15) . .
O17W K3 Nb6 76.3(3) . .
O4W K3 Nb6 90.1(2) . .
O16W K3 Nb6 93.3(2) . .
O6W K3 Nb6 67.43(17) . .
O18W K3 K7 98.2(7) . 8_758
O14 K3 K7 103.7(2) . 8_758
O9 K3 K7 107.5(2) 8_758 8_758
O5W K3 K7 37.1(2) . 8_758
O1W K3 K7 86.2(3) . 8_758
O17 K3 K7 99.8(2) . 8_758
O17W K3 K7 156.6(4) . 8_758
O4W K3 K7 40.3(2) . 8_758
O16W K3 K7 133.4(3) . 8_758
O6W K3 K7 38.91(17) . 8_758
Nb6 K3 K7 97.89(14) . 8_758
O26 K4 O37 123.6(3) . 5_668
O26 K4 O5W 73.3(3) . 7_578
O37 K4 O5W 163.1(3) 5_668 7_578
O26 K4 O2W 92.3(3) . .
O37 K4 O2W 86.7(3) 5_668 .
O5W K4 O2W 91.3(4) 7_578 .
O26 K4 O34 170.1(3) . 5_668
O37 K4 O34 59.3(2) 5_668 5_668
O5W K4 O34 104.4(3) 7_578 5_668
O2W K4 O34 97.3(3) . 5_668
O26 K4 O30 115.0(3) . 5_668
O37 K4 O30 68.9(2) 5_668 5_668
O5W K4 O30 107.0(3) 7_578 5_668
O2W K4 O30 150.3(3) . 5_668
O34 K4 O30 56.1(2) 5_668 5_668
O26 K4 O24 80.2(2) . 5_668
O37 K4 O24 55.4(2) 5_668 5_668
O5W K4 O24 136.8(3) 7_578 5_668
O2W K4 O24 123.7(3) . 5_668
O34 K4 O24 96.0(2) 5_668 5_668
O30 K4 O24 55.4(2) 5_668 5_668
O26 K4 O1W 79.9(3) . 7_578
O37 K4 O1W 124.4(3) 5_668 7_578
O5W K4 O1W 55.7(3) 7_578 7_578
O2W K4 O1W 147.0(4) . 7_578
O34 K4 O1W 90.9(2) 5_668 7_578
O30 K4 O1W 55.7(2) 5_668 7_578
O24 K4 O1W 86.8(2) 5_668 7_578
O26 K4 O12W 133.3(3) . 7_578
O37 K4 O12W 95.7(2) 5_668 7_578
O5W K4 O12W 68.5(2) 7_578 7_578
O2W K4 O12W 63.3(3) . 7_578
O34 K4 O12W 51.2(2) 5_668 7_578
O30 K4 O12W 101.2(2) 5_668 7_578
O24 K4 O12W 146.5(2) 5_668 7_578
O1W K4 O12W 99.2(2) 7_578 7_578
O26 K4 Nb3 153.7(2) . 5_668
O37 K4 Nb3 31.18(15) 5_668 5_668
O5W K4 Nb3 131.9(2) 7_578 5_668
O2W K4 Nb3 81.1(3) . 5_668
O34 K4 Nb3 31.92(15) 5_668 5_668
O30 K4 Nb3 69.22(15) 5_668 5_668
O24 K4 Nb3 82.43(15) 5_668 5_668
O1W K4 Nb3 118.73(19) 7_578 5_668
O12W K4 Nb3 65.70(16) 7_578 5_668
O26 K4 Nb8 140.4(2) . 5_668
O37 K4 Nb8 70.47(16) 5_668 5_668
O5W K4 Nb8 97.7(2) 7_578 5_668
O2W K4 Nb8 126.9(3) . 5_668
O34 K4 Nb8 29.78(15) 5_668 5_668
O30 K4 Nb8 29.55(14) 5_668 5_668
O24 K4 Nb8 81.58(16) 5_668 5_668
O1W K4 Nb8 64.27(18) 7_578 5_668
O12W K4 Nb8 71.78(16) 7_578 5_668
Nb3 K4 Nb8 54.52(5) 5_668 5_668
O26 K4 Nb10 91.9(2) . 5_668
O37 K4 Nb10 66.84(17) 5_668 5_668
O5W K4 Nb10 117.8(3) 7_578 5_668
O2W K4 Nb10 150.6(3) . 5_668
O34 K4 Nb10 80.64(17) 5_668 5_668
O30 K4 Nb10 28.39(14) 5_668 5_668
O24 K4 Nb10 29.36(14) 5_668 5_668
O1W K4 Nb10 62.34(19) 7_578 5_668
O12W K4 Nb10 129.27(18) 7_578 5_668
Nb3 K4 Nb10 82.23(7) 5_668 5_668
Nb8 K4 Nb10 57.55(6) 5_668 5_668
O8W K5 O3 85.3(4) . .
O8W K5 O16 95.7(4) . 1_556
O3 K5 O16 161.5(4) . 1_556
O8W K5 O9W 168.6(5) . .
O3 K5 O9W 86.0(4) . .
O16 K5 O9W 94.8(4) 1_556 .
O8W K5 O27 90.7(4) . .
O3 K5 O27 76.5(3) . .
O16 K5 O27 85.0(3) 1_556 .
O9W K5 O27 94.3(3) . .
O8W K5 O10W 98.4(5) . .
O3 K5 O10W 109.6(4) . .
O16 K5 O10W 88.6(4) 1_556 .
O9W K5 O10W 77.7(4) . .
O27 K5 O10W 169.3(4) . .
O8W K5 N2 68.1(4) . .
O3 K5 N2 18.0(3) . .
O16 K5 N2 159.5(4) 1_556 .
O9W K5 N2 102.4(4) . .
O27 K5 N2 82.7(3) . .
O10W K5 N2 105.8(4) . .
O8W K5 Na2 58.1(4) . 1_556
O3 K5 Na2 115.2(3) . 1_556
O16 K5 Na2 52.0(3) 1_556 1_556
O9W K5 Na2 132.7(4) . 1_556
O27 K5 Na2 55.3(3) . 1_556
O10W K5 Na2 125.8(4) . 1_556
N2 K5 Na2 107.5(3) . 1_556
O8W K5 Na3 121.8(4) . .
O3 K5 Na3 79.9(3) . .
O16 K5 Na3 114.5(3) 1_556 .
O9W K5 Na3 49.2(3) . .
O27 K5 Na3 137.7(3) . .
O10W K5 Na3 39.3(4) . .
N2 K5 Na3 85.5(3) . .
Na2 K5 Na3 164.1(3) 1_556 .
O8W K5 Nb2 87.9(3) . 1_556
O3 K5 Nb2 172.8(3) . 1_556
O16 K5 Nb2 22.15(18) 1_556 1_556
O9W K5 Nb2 100.4(3) . 1_556
O27 K5 Nb2 105.8(2) . 1_556
O10W K5 Nb2 69.2(3) . 1_556
N2 K5 Nb2 154.9(3) . 1_556
Na2 K5 Nb2 62.43(19) 1_556 1_556
Na3 K5 Nb2 101.9(2) . 1_556
O8W K5 Nb12 106.1(4) . .
O3 K5 Nb12 63.2(2) . .
O16 K5 Nb12 99.0(2) 1_556 .
O9W K5 Nb12 76.3(3) . .
O27 K5 Nb12 22.02(19) . .
O10W K5 Nb12 153.4(4) . .
N2 K5 Nb12 74.8(2) . .
Na2 K5 Nb12 77.3(2) 1_556 .
Na3 K5 Nb12 115.8(3) . .
Nb2 K5 Nb12 121.13(14) 1_556 .
O8W K5 K6 59.3(3) . .
O3 K5 K6 61.2(2) . .
O16 K5 K6 134.5(2) 1_556 .
O9W K5 K6 109.9(3) . .
O27 K5 K6 128.3(3) . .
O10W K5 K6 61.8(3) . .
N2 K5 K6 48.5(2) . .
Na2 K5 K6 117.3(2) 1_556 .
Na3 K5 K6 64.3(2) . .
Nb2 K5 K6 113.16(13) 1_556 .
Nb12 K5 K6 123.22(13) . .
O1 K6 O16W 106.4(3) . 7_579
O1 K6 O11 144.6(3) . 7_579
O16W K6 O11 89.9(3) 7_579 7_579
O1 K6 O17W 76.6(4) . 7_579
O16W K6 O17W 76.3(4) 7_579 7_579
O11 K6 O17W 138.6(4) 7_579 7_579
O1 K6 O38 120.7(3) . 7_579
O16W K6 O38 125.3(3) 7_579 7_579
O11 K6 O38 68.0(2) 7_579 7_579
O17W K6 O38 88.4(3) 7_579 7_579
O1 K6 O14 158.7(3) . 7_579
O16W K6 O14 69.3(3) 7_579 7_579
O11 K6 O14 56.6(2) 7_579 7_579
O17W K6 O14 82.1(4) 7_579 7_579
O38 K6 O14 56.7(2) 7_579 7_579
O1 K6 O15W 71.3(3) . .
O16W K6 O15W 85.7(4) 7_579 .
O11 K6 O15W 79.1(3) 7_579 .
O17W K6 O15W 136.7(4) 7_579 .
O38 K6 O15W 133.0(3) 7_579 .
O14 K6 O15W 127.6(3) 7_579 .
O1 K6 O48 97.6(3) . 7_579
O16W K6 O48 145.4(3) 7_579 7_579
O11 K6 O48 57.0(2) 7_579 7_579
O17W K6 O48 134.5(4) 7_579 7_579
O38 K6 O48 55.4(2) 7_579 7_579
O14 K6 O48 96.3(2) 7_579 7_579
O15W K6 O48 78.8(3) . 7_579
O1 K6 Nb13 117.5(2) . 7_579
O16W K6 Nb13 114.9(3) 7_579 7_579
O11 K6 Nb13 29.52(15) 7_579 7_579
O17W K6 Nb13 155.5(3) 7_579 7_579
O38 K6 Nb13 67.28(15) 7_579 7_579
O14 K6 Nb13 82.09(15) 7_579 7_579
O15W K6 Nb13 67.5(3) . 7_579
O48 K6 Nb13 30.57(14) 7_579 7_579
O1 K6 Nb6 138.8(2) . 7_579
O16W K6 Nb6 96.0(2) 7_579 7_579
O11 K6 Nb6 67.05(16) 7_579 7_579
O17W K6 Nb6 75.7(3) 7_579 7_579
O38 K6 Nb6 29.58(14) 7_579 7_579
O14 K6 Nb6 29.65(14) 7_579 7_579
O15W K6 Nb6 146.1(3) . 7_579
O48 K6 Nb6 81.01(15) 7_579 7_579
Nb13 K6 Nb6 81.31(6) 7_579 7_579
O1 K6 Nb7 168.0(2) . 7_579
O16W K6 Nb7 68.0(2) 7_579 7_579
O11 K6 Nb7 29.77(15) 7_579 7_579
O17W K6 Nb7 111.1(3) 7_579 7_579
O38 K6 Nb7 69.69(15) 7_579 7_579
O14 K6 Nb7 30.92(14) 7_579 7_579
O15W K6 Nb7 97.4(3) . 7_579
O48 K6 Nb7 83.47(15) 7_579 7_579
Nb13 K6 Nb7 59.03(5) 7_579 7_579
Nb6 K6 Nb7 53.19(4) 7_579 7_579
O1 K6 Nb11 102.9(2) . 7_579
O16W K6 Nb11 150.4(2) 7_579 7_579
O11 K6 Nb11 68.05(16) 7_579 7_579
O17W K6 Nb11 106.8(3) 7_579 7_579
O38 K6 Nb11 28.79(14) 7_579 7_579
O14 K6 Nb11 81.90(15) 7_579 7_579
O15W K6 Nb11 108.0(3) . 7_579
O48 K6 Nb11 29.48(15) 7_579 7_579
Nb13 K6 Nb11 52.36(4) 7_579 7_579
Nb6 K6 Nb11 57.90(5) 7_579 7_579
Nb7 K6 Nb11 83.94(6) 7_579 7_579
O5W K7 O7W 177.4(4) 7_578 .
O5W K7 O3W 90.3(4) 7_578 .
O7W K7 O3W 92.3(3) . .
O5W K7 O6W 90.4(4) 7_578 7_578
O7W K7 O6W 87.0(3) . 7_578
O3W K7 O6W 177.6(4) . 7_578
O5W K7 O4W 88.7(4) 7_578 7_578
O7W K7 O4W 90.7(4) . 7_578
O3W K7 O4W 91.3(4) . 7_578
O6W K7 O4W 91.0(4) 7_578 7_578
O5W K7 O12W 97.0(4) 7_578 7_578
O7W K7 O12W 83.0(4) . 7_578
O3W K7 O12W 100.9(4) . 7_578
O6W K7 O12W 76.7(3) 7_578 7_578
O4W K7 O12W 166.4(4) 7_578 7_578
O5W K7 K2 127.1(3) 7_578 7_578
O7W K7 K2 51.2(3) . 7_578
O3W K7 K2 128.2(3) . 7_578
O6W K7 K2 49.8(3) 7_578 7_578
O4W K7 K2 119.9(3) 7_578 7_578
O12W K7 K2 47.3(3) 7_578 7_578
O5W K7 K3 52.3(3) 7_578 7_578
O7W K7 K3 125.5(3) . 7_578
O3W K7 K3 124.4(3) . 7_578
O6W K7 K3 57.7(3) 7_578 7_578
O4W K7 K3 54.3(3) 7_578 7_578
O12W K7 K3 120.7(3) 7_578 7_578
K2 K7 K3 107.36(18) 7_578 7_578
O5W K7 Na1 89.8(3) 7_578 .
O7W K7 Na1 91.8(3) . .
O3W K7 Na1 42.4(3) . .
O6W K7 Na1 139.9(3) 7_578 .
O4W K7 Na1 48.8(3) 7_578 .
O12W K7 Na1 143.0(3) 7_578 .
K2 K7 Na1 143.0(2) 7_578 .
K3 K7 Na1 92.0(2) 7_578 .
O5W K7 K4 41.6(3) 7_578 .
O7W K7 K4 138.7(3) . .
O3W K7 K4 91.8(3) . .
O6W K7 K4 87.2(2) 7_578 .
O4W K7 K4 130.3(3) 7_578 .
O12W K7 K4 55.9(2) 7_578 .
K2 K7 K4 95.83(16) 7_578 .
K3 K7 K4 84.15(14) 7_578 .
Na1 K7 K4 117.75(16) . .
O45 N1 O43 124.2(13) . .
O45 N1 O44 122.3(13) . .
O43 N1 O44 113.5(10) . .
O45 N1 Nb14 179.0(12) . .
O43 N1 Nb14 56.8(6) . .
O44 N1 Nb14 56.8(6) . .
O45 N1 K2 88.2(9) . .
O43 N1 K2 139.6(8) . .
O44 N1 K2 42.3(6) . .
Nb14 N1 K2 90.8(4) . .
O1 N2 O2 123.0(11) . .
O1 N2 O3 124.2(11) . .
O2 N2 O3 112.8(10) . .
O1 N2 Nb1 175.8(9) . .
O2 N2 Nb1 56.2(6) . .
O3 N2 Nb1 56.8(6) . .
O1 N2 K5 90.5(7) . .
O2 N2 K5 145.8(8) . .
O3 N2 K5 34.5(5) . .
Nb1 N2 K5 90.9(3) . .
O4 Nb1 O6 90.0(4) . .
O4 Nb1 O10 105.5(4) . .
O6 Nb1 O10 74.9(3) . .
O4 Nb1 O5 109.3(4) . .
O6 Nb1 O5 73.9(3) . .
O10 Nb1 O5 132.6(3) . .
O4 Nb1 O2 88.6(4) . .
O6 Nb1 O2 148.6(3) . .
O10 Nb1 O2 135.4(3) . .
O5 Nb1 O2 77.0(3) . .
O4 Nb1 O3 89.3(4) . .
O6 Nb1 O3 151.7(3) . .
O10 Nb1 O3 78.1(3) . .
O5 Nb1 O3 132.5(3) . .
O2 Nb1 O3 59.7(3) . .
O4 Nb1 O25 173.5(4) . .
O6 Nb1 O25 96.1(3) . .
O10 Nb1 O25 74.1(3) . .
O5 Nb1 O25 74.8(3) . .
O2 Nb1 O25 87.3(3) . .
O3 Nb1 O25 84.3(3) . .
O4 Nb1 N2 87.4(4) . .
O6 Nb1 N2 176.9(3) . .
O10 Nb1 N2 107.5(3) . .
O5 Nb1 N2 105.4(3) . .
O2 Nb1 N2 29.7(3) . .
O3 Nb1 N2 30.0(3) . .
O25 Nb1 N2 86.6(3) . .
O4 Nb1 Nb13 91.4(3) . .
O6 Nb1 Nb13 37.06(19) . .
O10 Nb1 Nb13 39.3(2) . .
O5 Nb1 Nb13 108.31(18) . .
O2 Nb1 Nb13 174.3(2) . .
O3 Nb1 Nb13 114.7(2) . .
O25 Nb1 Nb13 92.08(18) . .
N2 Nb1 Nb13 144.7(3) . .
O4 Nb1 Nb9 93.8(3) . .
O6 Nb1 Nb9 36.6(2) . .
O10 Nb1 Nb9 108.84(19) . .
O5 Nb1 Nb9 38.80(19) . .
O2 Nb1 Nb9 112.2(2) . .
O3 Nb1 Nb9 171.2(2) . .
O25 Nb1 Nb9 92.41(19) . .
N2 Nb1 Nb9 141.9(3) . .
Nb13 Nb1 Nb9 73.43(3) . .
O4 Nb1 Nb12 142.5(3) . .
O6 Nb1 Nb12 90.0(2) . .
O10 Nb1 Nb12 39.0(2) . .
O5 Nb1 Nb12 106.72(19) . .
O2 Nb1 Nb12 109.7(2) . .
O3 Nb1 Nb12 73.8(2) . .
O25 Nb1 Nb12 35.71(18) . .
N2 Nb1 Nb12 93.1(3) . .
Nb13 Nb1 Nb12 67.23(3) . .
Nb9 Nb1 Nb12 107.91(3) . .
O4 Nb1 Nb10 146.8(3) . .
O6 Nb1 Nb10 89.6(2) . .
O10 Nb1 Nb10 106.5(2) . .
O5 Nb1 Nb10 39.42(19) . .
O2 Nb1 Nb10 75.0(2) . .
O3 Nb1 Nb10 106.0(2) . .
O25 Nb1 Nb10 36.03(18) . .
N2 Nb1 Nb10 91.6(3) . .
Nb13 Nb1 Nb10 107.68(3) . .
Nb9 Nb1 Nb10 67.27(3) . .
Nb12 Nb1 Nb10 70.76(3) . .
O16 Nb2 O20 101.3(3) . .
O16 Nb2 O15 99.3(3) . .
O20 Nb2 O15 95.6(3) . .
O16 Nb2 O47 102.2(3) . .
O20 Nb2 O47 87.6(3) . .
O15 Nb2 O47 157.2(3) . .
O16 Nb2 O18 103.7(3) . .
O20 Nb2 O18 152.4(3) . .
O15 Nb2 O18 91.9(3) . .
O47 Nb2 O18 75.8(3) . .
O16 Nb2 O19 170.7(3) . .
O20 Nb2 O19 86.0(3) . .
O15 Nb2 O19 73.9(3) . .
O47 Nb2 O19 83.8(3) . .
O18 Nb2 O19 70.6(2) . .
O16 Nb2 Nb14 101.1(2) . .
O20 Nb2 Nb14 125.4(2) . .
O15 Nb2 Nb14 128.5(2) . .
O47 Nb2 Nb14 39.1(2) . .
O18 Nb2 Nb14 37.34(18) . .
O19 Nb2 Nb14 78.96(15) . .
O16 Nb2 K5 30.9(3) . 1_554
O20 Nb2 K5 76.4(2) . 1_554
O15 Nb2 K5 83.8(2) . 1_554
O47 Nb2 K5 118.8(2) . 1_554
O18 Nb2 K5 131.0(2) . 1_554
O19 Nb2 K5 150.02(18) . 1_554
Nb14 Nb2 K5 131.01(9) . 1_554
O39 Nb3 O37 101.6(3) . .
O39 Nb3 O34 99.2(4) . .
O37 Nb3 O34 94.9(3) . .
O39 Nb3 O47 102.9(3) . .
O37 Nb3 O47 87.3(3) . .
O34 Nb3 O47 156.9(3) . .
O39 Nb3 O41 101.6(3) . .
O37 Nb3 O41 154.3(3) . .
O34 Nb3 O41 92.2(3) . .
O47 Nb3 O41 76.9(3) . .
O39 Nb3 O46 168.6(3) . .
O37 Nb3 O46 88.0(3) . .
O34 Nb3 O46 73.6(3) . .
O47 Nb3 O46 83.5(3) . .
O41 Nb3 O46 70.4(2) . .
O39 Nb3 Nb14 99.7(3) . .
O37 Nb3 Nb14 126.1(2) . .
O34 Nb3 Nb14 129.4(2) . .
O47 Nb3 Nb14 39.6(2) . .
O41 Nb3 Nb14 38.01(18) . .
O46 Nb3 Nb14 79.09(16) . .
O39 Nb3 K4 83.4(3) . 5_668
O37 Nb3 K4 50.2(2) . 5_668
O34 Nb3 K4 52.3(2) . 5_668
O47 Nb3 K4 137.0(2) . 5_668
O41 Nb3 K4 144.3(2) . 5_668
O46 Nb3 K4 98.39(17) . 5_668
Nb14 Nb3 K4 175.79(7) . 5_668
O39 Nb3 K1 29.8(3) . .
O37 Nb3 K1 131.4(2) . .
O34 Nb3 K1 95.4(2) . .
O47 Nb3 K1 100.3(2) . .
O41 Nb3 K1 72.2(2) . .
O46 Nb3 K1 140.37(17) . .
Nb14 Nb3 K1 79.54(6) . .
K4 Nb3 K1 104.42(9) 5_668 .
O21 Nb4 O37 101.7(4) . .
O21 Nb4 O20 102.6(3) . .
O37 Nb4 O20 86.8(3) . .
O21 Nb4 O24 102.4(3) . .
O37 Nb4 O24 89.6(3) . .
O20 Nb4 O24 155.0(3) . .
O21 Nb4 O9 99.4(4) . .
O37 Nb4 O9 158.9(3) . .
O20 Nb4 O9 89.1(3) . .
O24 Nb4 O9 85.4(3) . .
O21 Nb4 O22 171.6(3) . .
O37 Nb4 O22 85.2(3) . .
O20 Nb4 O22 82.3(3) . .
O24 Nb4 O22 72.7(3) . .
O9 Nb4 O22 73.7(3) . .
O21 Nb4 K4 87.3(3) . 5_668
O37 Nb4 K4 44.1(2) . 5_668
O20 Nb4 K4 130.7(2) . 5_668
O24 Nb4 K4 52.2(2) . 5_668
O9 Nb4 K4 137.4(2) . 5_668
O22 Nb4 K4 94.69(17) . 5_668
O36 Nb5 O33 102.0(4) . .
O36 Nb5 O32 101.6(3) . .
O33 Nb5 O32 97.9(3) . .
O36 Nb5 O40 100.9(3) . .
O33 Nb5 O40 88.0(3) . .
O32 Nb5 O40 154.9(3) . .
O36 Nb5 O41 98.5(3) . .
O33 Nb5 O41 154.9(3) . .
O32 Nb5 O41 91.8(3) . .
O40 Nb5 O41 74.0(3) . .
O36 Nb5 O46 169.6(3) . .
O33 Nb5 O46 88.3(3) . .
O32 Nb5 O46 75.0(3) . .
O40 Nb5 O46 80.9(2) . .
O41 Nb5 O46 71.9(2) . .
O36 Nb5 Nb14 95.3(3) . .
O33 Nb5 Nb14 125.0(2) . .
O32 Nb5 Nb14 129.0(2) . .
O40 Nb5 Nb14 37.20(19) . .
O41 Nb5 Nb14 37.90(19) . .
O46 Nb5 Nb14 79.76(16) . .
O36 Nb5 K1 53.6(3) . 4_565
O33 Nb5 K1 48.5(2) . 4_565
O32 Nb5 K1 102.8(2) . 4_565
O40 Nb5 K1 99.4(2) . 4_565
O41 Nb5 K1 150.4(2) . 4_565
O46 Nb5 K1 136.57(17) . 4_565
Nb14 Nb5 K1 125.44(9) . 4_565
O17 Nb6 O38 102.5(3) . .
O17 Nb6 O14 101.5(3) . .
O38 Nb6 O14 95.2(3) . .
O17 Nb6 O40 100.6(3) . .
O38 Nb6 O40 88.2(3) . .
O14 Nb6 O40 156.3(3) . .
O17 Nb6 O18 97.5(3) . .
O38 Nb6 O18 155.3(3) . .
O14 Nb6 O18 94.9(3) . .
O40 Nb6 O18 73.9(3) . .
O17 Nb6 O19 168.2(3) . .
O38 Nb6 O19 89.2(3) . .
O14 Nb6 O19 75.4(3) . .
O40 Nb6 O19 81.2(2) . .
O18 Nb6 O19 71.7(2) . .
O17 Nb6 Nb14 94.4(3) . .
O38 Nb6 Nb14 125.2(2) . .
O14 Nb6 Nb14 132.0(2) . .
O40 Nb6 Nb14 37.25(19) . .
O18 Nb6 Nb14 37.81(18) . .
O19 Nb6 Nb14 79.95(16) . .
O17 Nb6 K3 55.9(3) . .
O38 Nb6 K3 115.6(2) . .
O14 Nb6 K3 47.7(2) . .
O40 Nb6 K3 148.4(2) . .
O18 Nb6 K3 87.6(2) . .
O19 Nb6 K3 117.55(18) . .
Nb14 Nb6 K3 116.98(9) . .
O17 Nb6 Na4B 34.1(3) . 4_565
O38 Nb6 Na4B 105.4(3) . 4_565
O14 Nb6 Na4B 133.7(3) . 4_565
O40 Nb6 Na4B 66.9(3) . 4_565
O18 Nb6 Na4B 83.4(3) . 4_565
O19 Nb6 Na4B 144.0(3) . 4_565
Nb14 Nb6 Na4B 64.64(19) . 4_565
K3 Nb6 Na4B 86.0(2) . 4_565
O17 Nb6 K6 89.5(3) . 8_759
O38 Nb6 K6 50.2(2) . 8_759
O14 Nb6 K6 50.2(2) . 8_759
O40 Nb6 K6 138.34(19) . 8_759
O18 Nb6 K6 145.09(19) . 8_759
O19 Nb6 K6 96.84(16) . 8_759
Nb14 Nb6 K6 174.70(5) . 8_759
K3 Nb6 K6 68.23(9) . 8_759
Na4B Nb6 K6 117.9(2) 4_565 8_759
O13 Nb7 O12 102.6(4) . .
O13 Nb7 O11 101.6(4) . .
O12 Nb7 O11 87.7(3) . .
O13 Nb7 O15 101.6(4) . .
O12 Nb7 O15 90.3(3) . .
O11 Nb7 O15 156.6(3) . .
O13 Nb7 O14 100.1(3) . .
O12 Nb7 O14 157.3(3) . .
O11 Nb7 O14 87.2(3) . .
O15 Nb7 O14 85.7(3) . .
O13 Nb7 O19 170.9(3) . .
O12 Nb7 O19 84.8(3) . .
O11 Nb7 O19 83.8(3) . .
O15 Nb7 O19 72.8(3) . .
O14 Nb7 O19 72.7(2) . .
O13 Nb7 K6 84.6(3) . 8_759
O12 Nb7 K6 132.9(2) . 8_759
O11 Nb7 K6 45.7(2) . 8_759
O15 Nb7 K6 134.4(2) . 8_759
O14 Nb7 K6 48.9(2) . 8_759
O19 Nb7 K6 94.32(16) . 8_759
O31 Nb8 O30 102.6(3) . .
O31 Nb8 O28 101.5(4) . .
O30 Nb8 O28 87.4(3) . .
O31 Nb8 O34 101.7(4) . .
O30 Nb8 O34 88.5(3) . .
O28 Nb8 O34 156.7(3) . .
O31 Nb8 O32 100.1(3) . .
O30 Nb8 O32 157.2(3) . .
O28 Nb8 O32 89.7(3) . .
O34 Nb8 O32 85.2(3) . .
O31 Nb8 O46 171.3(3) . .
O30 Nb8 O46 84.3(3) . .
O28 Nb8 O46 83.8(3) . .
O34 Nb8 O46 73.0(3) . .
O32 Nb8 O46 72.9(2) . .
O31 Nb8 K4 88.3(3) . 5_668
O30 Nb8 K4 48.1(2) . 5_668
O28 Nb8 K4 135.4(2) . 5_668
O34 Nb8 K4 46.6(2) . 5_668
O32 Nb8 K4 131.6(2) . 5_668
O46 Nb8 K4 92.62(17) . 5_668
O8 Nb9 O12 102.6(4) . .
O8 Nb9 O9 101.4(4) . .
O12 Nb9 O9 96.9(3) . .
O8 Nb9 O6 102.3(4) . .
O12 Nb9 O6 87.7(3) . .
O9 Nb9 O6 154.2(3) . .
O8 Nb9 O5 98.4(3) . .
O12 Nb9 O5 154.5(3) . .
O9 Nb9 O5 92.9(3) . .
O6 Nb9 O5 73.8(3) . .
O8 Nb9 O22 168.9(3) . .
O12 Nb9 O22 88.4(3) . .
O9 Nb9 O22 75.2(3) . .
O6 Nb9 O22 79.6(3) . .
O5 Nb9 O22 71.5(2) . .
O8 Nb9 Nb1 95.0(3) . .
O12 Nb9 Nb1 124.7(2) . .
O9 Nb9 Nb1 130.4(2) . .
O6 Nb9 Nb1 37.1(2) . .
O5 Nb9 Nb1 38.16(19) . .
O22 Nb9 Nb1 79.91(16) . .
O8 Nb9 K3 66.4(3) . 7_578
O12 Nb9 K3 121.7(2) . 7_578
O9 Nb9 K3 39.9(2) . 7_578
O6 Nb9 K3 149.7(2) . 7_578
O5 Nb9 K3 80.00(19) . 7_578
O22 Nb9 K3 106.45(18) . 7_578
Nb1 Nb9 K3 113.44(8) . 7_578
O26 Nb10 O30 100.1(3) . .
O26 Nb10 O24 101.6(3) . .
O30 Nb10 O24 94.5(3) . .
O26 Nb10 O25 100.7(3) . .
O30 Nb10 O25 88.8(3) . .
O24 Nb10 O25 156.5(3) . .
O26 Nb10 O5 101.9(3) . .
O30 Nb10 O5 155.3(3) . .
O24 Nb10 O5 91.9(3) . .
O25 Nb10 O5 76.3(3) . .
O26 Nb10 O22 170.5(3) . .
O30 Nb10 O22 88.4(3) . .
O24 Nb10 O22 73.4(3) . .
O25 Nb10 O22 83.5(3) . .
O5 Nb10 O22 70.6(2) . .
O26 Nb10 Nb1 98.8(3) . .
O30 Nb10 Nb1 127.5(2) . .
O24 Nb10 Nb1 128.5(2) . .
O25 Nb10 Nb1 39.5(2) . .
O5 Nb10 Nb1 37.47(18) . .
O22 Nb10 Nb1 78.93(17) . .
O26 Nb10 K4 88.2(3) . 5_668
O30 Nb10 K4 47.5(2) . 5_668
O24 Nb10 K4 52.0(2) . 5_668
O25 Nb10 K4 136.2(2) . 5_668
O5 Nb10 K4 143.94(19) . 5_668
O22 Nb10 K4 94.64(17) . 5_668
Nb1 Nb10 K4 172.35(5) . 5_668
O26 Nb10 K4 24.4(3) . .
O30 Nb10 K4 116.7(2) . .
O24 Nb10 K4 82.3(2) . .
O25 Nb10 K4 116.9(2) . .
O5 Nb10 K4 87.80(18) . .
O22 Nb10 K4 146.44(17) . .
Nb1 Nb10 K4 99.63(6) . .
K4 Nb10 K4 88.02(8) 5_668 .
O35 Nb11 O33 101.2(3) . .
O35 Nb11 O38 100.9(3) . .
O33 Nb11 O38 86.6(3) . .
O35 Nb11 O29 101.8(3) . .
O33 Nb11 O29 89.5(3) . .
O38 Nb11 O29 157.4(3) . .
O35 Nb11 O48 101.1(3) . .
O33 Nb11 O48 157.7(3) . .
O38 Nb11 O48 88.7(3) . .
O29 Nb11 O48 86.5(3) . .
O35 Nb11 O23 172.7(3) . .
O33 Nb11 O23 84.0(3) . .
O38 Nb11 O23 84.5(3) . .
O29 Nb11 O23 72.9(3) . .
O48 Nb11 O23 73.9(3) . .
O35 Nb11 K1 48.5(3) . 4_565
O33 Nb11 K1 52.7(2) . 4_565
O38 Nb11 K1 97.4(2) . 4_565
O29 Nb11 K1 97.9(2) . 4_565
O48 Nb11 K1 149.6(2) . 4_565
O23 Nb11 K1 136.24(18) . 4_565
O35 Nb11 K6 87.7(3) . 8_759
O33 Nb11 K6 132.6(2) . 8_759
O38 Nb11 K6 46.0(2) . 8_759
O29 Nb11 K6 134.6(2) . 8_759
O48 Nb11 K6 48.2(2) . 8_759
O23 Nb11 K6 92.61(17) . 8_759
K1 Nb11 K6 119.90(10) 4_565 8_759
O27 Nb12 O28 102.9(4) . .
O27 Nb12 O29 98.9(3) . .
O28 Nb12 O29 96.1(3) . .
O27 Nb12 O25 102.4(3) . .
O28 Nb12 O25 88.4(3) . .
O29 Nb12 O25 156.7(3) . .
O27 Nb12 O10 99.2(3) . .
O28 Nb12 O10 155.2(3) . .
O29 Nb12 O10 91.4(3) . .
O25 Nb12 O10 76.0(3) . .
O27 Nb12 O23 166.6(3) . .
O28 Nb12 O23 88.8(3) . .
O29 Nb12 O23 73.0(3) . .
O25 Nb12 O23 84.2(3) . .
O10 Nb12 O23 70.9(2) . .
O27 Nb12 Nb1 98.2(3) . .
O28 Nb12 Nb1 127.1(2) . .
O29 Nb12 Nb1 127.8(2) . .
O25 Nb12 Nb1 39.5(2) . .
O10 Nb12 Nb1 37.12(19) . .
O23 Nb12 Nb1 79.36(16) . .
O27 Nb12 K5 31.8(3) . .
O28 Nb12 K5 134.1(2) . .
O29 Nb12 K5 98.5(2) . .
O25 Nb12 K5 94.6(2) . .
O10 Nb12 K5 67.4(2) . .
O23 Nb12 K5 137.12(19) . .
Nb1 Nb12 K5 73.39(9) . .
O7 Nb13 O11 102.9(4) . .
O7 Nb13 O48 101.8(4) . .
O11 Nb13 O48 94.7(3) . .
O7 Nb13 O6 101.3(3) . .
O11 Nb13 O6 88.5(3) . .
O48 Nb13 O6 155.4(3) . .
O7 Nb13 O10 97.9(3) . .
O11 Nb13 O10 155.0(3) . .
O48 Nb13 O10 94.4(3) . .
O6 Nb13 O10 73.8(3) . .
O7 Nb13 O23 168.8(3) . .
O11 Nb13 O23 88.1(3) . .
O48 Nb13 O23 75.1(3) . .
O6 Nb13 O23 80.6(3) . .
O10 Nb13 O23 71.9(2) . .
O7 Nb13 Nb1 94.1(3) . .
O11 Nb13 Nb1 125.6(2) . .
O48 Nb13 Nb1 131.9(2) . .
O6 Nb13 Nb1 37.3(2) . .
O10 Nb13 Nb1 38.02(19) . .
O23 Nb13 Nb1 80.79(16) . .
O7 Nb13 K6 88.4(3) . 8_759
O11 Nb13 K6 47.9(2) . 8_759
O48 Nb13 K6 53.1(2) . 8_759
O6 Nb13 K6 136.3(2) . 8_759
O10 Nb13 K6 147.5(2) . 8_759
O23 Nb13 K6 97.78(17) . 8_759
Nb1 Nb13 K6 173.50(6) . 8_759
O42 Nb14 O40 90.9(3) . .
O42 Nb14 O18 105.0(3) . .
O40 Nb14 O18 74.6(3) . .
O42 Nb14 O41 109.6(3) . .
O40 Nb14 O41 74.2(3) . .
O18 Nb14 O41 133.1(3) . .
O42 Nb14 O47 170.9(3) . .
O40 Nb14 O47 97.7(3) . .
O18 Nb14 O47 74.8(3) . .
O41 Nb14 O47 75.8(3) . .
O42 Nb14 O43 87.9(4) . .
O40 Nb14 O43 148.4(3) . .
O18 Nb14 O43 136.0(3) . .
O41 Nb14 O43 76.4(3) . .
O47 Nb14 O43 86.2(3) . .
O42 Nb14 O44 88.7(3) . .
O40 Nb14 O44 151.8(3) . .
O18 Nb14 O44 78.3(3) . .
O41 Nb14 O44 132.0(3) . .
O47 Nb14 O44 82.3(3) . .
O43 Nb14 O44 59.8(3) . .
O42 Nb14 N1 87.8(4) . .
O40 Nb14 N1 177.8(4) . .
O18 Nb14 N1 107.5(4) . .
O41 Nb14 N1 104.6(4) . .
O47 Nb14 N1 83.7(3) . .
O43 Nb14 N1 29.8(4) . .
O44 Nb14 N1 29.9(4) . .
O42 Nb14 Nb5 95.8(3) . .
O40 Nb14 Nb5 36.59(19) . .
O18 Nb14 Nb5 108.19(19) . .
O41 Nb14 Nb5 38.7(2) . .
O47 Nb14 Nb5 92.89(19) . .
O43 Nb14 Nb5 112.1(2) . .
O44 Nb14 Nb5 170.7(2) . .
N1 Nb14 Nb5 141.8(3) . .
O42 Nb14 Nb6 92.8(3) . .
O40 Nb14 Nb6 36.94(19) . .
O18 Nb14 Nb6 38.77(19) . .
O41 Nb14 Nb6 108.2(2) . .
O47 Nb14 Nb6 92.35(19) . .
O43 Nb14 Nb6 174.7(2) . .
O44 Nb14 Nb6 115.0(2) . .
N1 Nb14 Nb6 144.9(3) . .
Nb5 Nb14 Nb6 73.06(3) . .
O42 Nb14 Nb3 146.7(3) . .
O40 Nb14 Nb3 91.12(19) . .
O18 Nb14 Nb3 107.52(19) . .
O41 Nb14 Nb3 40.01(19) . .
O47 Nb14 Nb3 36.57(18) . .
O43 Nb14 Nb3 73.5(2) . .
O44 Nb14 Nb3 104.4(2) . .
N1 Nb14 Nb3 89.0(3) . .
Nb5 Nb14 Nb3 67.62(3) . .
Nb6 Nb14 Nb3 108.25(3) . .
O42 Nb14 Nb2 141.3(3) . .
O40 Nb14 Nb2 90.69(19) . .
O18 Nb14 Nb2 39.08(19) . .
O41 Nb14 Nb2 108.03(19) . .
O47 Nb14 Nb2 36.30(18) . .
O43 Nb14 Nb2 109.6(2) . .
O44 Nb14 Nb2 72.6(2) . .
N1 Nb14 Nb2 91.4(3) . .
Nb5 Nb14 Nb2 108.01(3) . .
Nb6 Nb14 Nb2 66.83(3) . .
Nb3 Nb14 Nb2 71.83(3) . .
N2 O1 K6 126.0(8) . .
N2 O2 Nb1 94.1(7) . .
N2 O3 Nb1 93.2(7) . .
N2 O3 K5 127.5(7) . .
Nb1 O3 K5 138.3(4) . .
Nb1 O4 Na1 130.8(5) . .
Nb1 O5 Nb9 103.0(3) . .
Nb1 O5 Nb10 103.1(3) . .
Nb9 O5 Nb10 117.6(3) . .
Nb9 O6 Nb13 146.9(4) . .
Nb9 O6 Nb1 106.3(3) . .
Nb13 O6 Nb1 105.6(3) . .
Nb9 O8 Na1 127.9(4) . .
Nb9 O9 Nb4 121.0(4) . .
Nb9 O9 K3 115.6(3) . 7_578
Nb4 O9 K3 114.8(3) . 7_578
Nb1 O10 Nb13 102.6(3) . .
Nb1 O10 Nb12 103.8(3) . .
Nb13 O10 Nb12 117.1(3) . .
Nb13 O11 Nb7 151.1(4) . .
Nb13 O11 K6 102.6(3) . 8_759
Nb7 O11 K6 104.5(3) . 8_759
Nb9 O12 Nb7 152.1(4) . .
Nb6 O14 Nb7 121.8(3) . .
Nb6 O14 K3 101.6(3) . .
Nb7 O14 K3 130.5(3) . .
Nb6 O14 K6 100.1(3) . 8_759
Nb7 O14 K6 100.2(3) . 8_759
K3 O14 K6 93.7(2) . 8_759
Nb2 O15 Nb7 122.6(3) . .
Nb2 O16 K5 126.9(4) . 1_554
Nb2 O16 Na2 109.2(4) . .
K5 O16 Na2 86.0(4) 1_554 .
Nb6 O17 Na4B 122.5(5) . 4_565
Nb6 O17 Na4A 108.0(4) . 4_565
Na4B O17 Na4A 23.8(4) 4_565 4_565
Nb6 O17 K3 95.6(3) . .
Na4B O17 K3 131.4(5) 4_565 .
Na4A O17 K3 154.2(4) 4_565 .
Nb14 O18 Nb6 103.4(3) . .
Nb14 O18 Nb2 103.6(3) . .
Nb6 O18 Nb2 116.9(3) . .
V1 O19 Nb6 122.6(3) . .
V1 O19 Nb2 122.2(3) . .
Nb6 O19 Nb2 97.5(2) . .
V1 O19 Nb7 125.5(3) . .
Nb6 O19 Nb7 90.0(2) . .
Nb2 O19 Nb7 90.2(2) . .
Nb2 O20 Nb4 153.8(4) . .
V1 O22 Nb4 125.7(3) . .
V1 O22 Nb10 122.2(3) . .
Nb4 O22 Nb10 90.2(2) . .
V1 O22 Nb9 122.7(4) . .
Nb4 O22 Nb9 89.7(2) . .
Nb10 O22 Nb9 97.3(2) . .
V1 O23 Nb11 126.8(3) . .
V1 O23 Nb13 122.3(3) . .
Nb11 O23 Nb13 89.9(2) . .
V1 O23 Nb12 121.0(3) . .
Nb11 O23 Nb12 90.8(2) . .
Nb13 O23 Nb12 97.4(2) . .
Nb10 O24 Nb4 123.4(4) . .
Nb10 O24 K4 98.6(3) . 5_668
Nb4 O24 K4 97.5(3) . 5_668
Nb12 O25 Nb10 145.9(4) . .
Nb12 O25 Nb1 104.8(3) . .
Nb10 O25 Nb1 104.4(3) . .
Nb10 O26 K4 139.7(4) . .
Nb12 O27 K5 126.2(4) . .
Nb12 O27 Na2 151.8(5) . 1_556
K5 O27 Na2 81.8(3) . 1_556
Nb12 O28 Nb8 151.3(4) . .
Nb12 O29 Nb11 122.8(3) . .
Nb10 O30 Nb8 150.6(4) . .
Nb10 O30 K4 104.2(3) . 5_668
Nb8 O30 K4 102.4(3) . 5_668
Nb8 O31 Na4B 125.5(5) . 1_556
Nb5 O32 Nb8 121.8(3) . .
Nb5 O33 Nb11 152.8(4) . .
Nb5 O33 K1 103.3(3) . 4_565
Nb11 O33 K1 95.4(3) . 4_565
Nb3 O34 Nb8 123.5(4) . .
Nb3 O34 K4 95.8(3) . 5_668
Nb8 O34 K4 103.7(3) . 5_668
Nb11 O35 K1 104.6(4) . 4_565
Nb5 O36 K1 100.1(3) . 4_565
Nb3 O37 Nb4 151.6(4) . .
Nb3 O37 K4 98.7(3) . 5_668
Nb4 O37 K4 107.3(3) . 5_668
Nb6 O38 Nb11 151.1(4) . .
Nb6 O38 K6 100.2(3) . 8_759
Nb11 O38 K6 105.2(3) . 8_759
Nb3 O39 K1 132.1(4) . .
Nb5 O40 Nb6 145.9(3) . .
Nb5 O40 Nb14 106.2(3) . .
Nb6 O40 Nb14 105.8(3) . .
Nb14 O41 Nb5 103.4(3) . .
Nb14 O41 Nb3 102.0(3) . .
Nb5 O41 Nb3 117.7(3) . .
Nb14 O42 Na4B 129.5(5) . 4_565
Nb14 O42 Na4A 121.6(4) . 4_565
Na4B O42 Na4A 27.0(4) 4_565 4_565
N1 O43 Nb14 93.4(7) . .
N1 O43 K1 118.2(7) . .
Nb14 O43 K1 145.1(4) . .
N1 O44 Nb14 93.3(7) . .
N1 O44 K2 115.6(7) . .
Nb14 O44 K2 130.3(4) . .
N1 O45 Na4A 150.5(11) . .
N1 O45 K2 69.6(8) . .
Na4A O45 K2 139.6(4) . .
V1 O46 Nb5 122.6(3) . .
V1 O46 Nb8 126.2(3) . .
Nb5 O46 Nb8 89.9(2) . .
V1 O46 Nb3 122.2(3) . .
Nb5 O46 Nb3 97.2(2) . .
Nb8 O46 Nb3 89.7(2) . .
Nb3 O47 Nb2 146.5(4) . .
Nb3 O47 Nb14 103.8(3) . .
Nb2 O47 Nb14 104.6(3) . .
Nb13 O48 Nb11 121.0(4) . .
Nb13 O48 K6 96.3(3) . 8_759
Nb11 O48 K6 102.4(3) . 8_759
K3 O1W K4 111.0(4) . 8_758
K7 O3W Na1 100.5(4) . .
K7 O4W Na1 92.2(4) 8_758 8_758
K7 O4W K3 85.5(4) 8_758 .
Na1 O4W K3 133.4(4) 8_758 .
K7 O5W K4 106.2(4) 8_758 8_758
K7 O5W K3 90.5(3) 8_758 .
K4 O5W K3 130.2(4) 8_758 .
K7 O6W K2 81.4(3) 8_758 .
K7 O6W K3 83.4(3) 8_758 .
K2 O6W K3 164.0(4) . .
K7 O7W K2 82.1(3) . 7_578
K5 O9W Na1 153.7(5) . 8_759
K5 O9W Na3 87.6(4) . .
Na1 O9W Na3 74.7(4) 8_759 .
Na3 O10W K5 97.5(6) . .
K2 O12W K7 81.7(3) . 8_758
K2 O12W K4 141.0(4) . 8_758
K7 O12W K4 87.4(3) 8_758 8_758
Na3 O15W K6 120.5(7) . .
K6 O16W K3 88.4(3) 8_759 .
K6 O17W K3 88.8(5) 8_759 .
Na3 O20W Na1 75.1(9) . 8_759
O27W O22W Na2 163.9(17) . .
Na4B O23W Na4A 25.9(5) . .
Na4B O23W Na2 126.5(11) . .
Na4A O23W Na2 100.6(9) . .
Na4B O25W Na4A 25.1(4) . .

loop_
_geom_bond_atom_site_label_1
_geom_bond_atom_site_label_2
_geom_bond_distance
_geom_bond_site_symmetry_2
V1 O46 1.702(7) .
V1 O22 1.704(7) .
V1 O23 1.708(7) .
V1 O19 1.712(7) .
Na1 O4 2.602(12) .
Na1 O3W 2.677(14) .
Na1 O9W 2.708(12) 7_579
Na1 O20W 2.93(3) 7_579
Na1 O4W 2.938(16) 7_578
Na1 O8 2.967(14) .
Na1 Na3 3.292(15) 7_579
Na1 K7 3.899(11) .
Na2 O22W 2.30(2) .
Na2 O19W 2.57(3) .
Na2 O23W 2.83(3) .
Na2 O16 2.834(13) .
Na2 O27 2.980(15) 1_554
Na2 K5 3.586(13) 1_554
Na3 O10W 2.295(17) .
Na3 O15W 2.37(2) .
Na3 O20W 2.44(3) .
Na3 O24W 2.57(3) .
Na3 O9W 2.718(16) .
Na3 Na1 3.292(15) 8_759
Na3 K5 3.589(14) .
Na4A Na4B 1.227(17) .
Na4A O42 2.702(12) 3_644
Na4A O23W 2.79(3) .
Na4A O25W 2.88(2) .
Na4A O45 2.975(14) .
Na4A O17 2.978(12) 3_644
Na4A K1 4.069(13) .
Na4B O23W 2.40(3) .
Na4B O42 2.417(15) 3_644
Na4B O17 2.488(15) 3_644
Na4B O31 2.601(17) 1_554
Na4B O25W 2.73(2) .
Na4B Nb6 3.746(12) 3_644
Na4B Nb14 3.784(12) 3_644
K1 O14W 2.772(16) .
K1 O39 2.792(9) .
K1 O43 2.870(9) .
K1 O35 2.898(9) 3_644
K1 O33 2.995(8) 3_644
K1 O36 3.180(10) 3_644
K1 Nb11 3.746(4) 3_644
K1 Nb5 3.890(4) 3_644
K1 Nb3 4.171(4) .
K1 K2 4.656(8) 3_645
K2 O12W 2.332(11) .
K2 O44 2.333(9) .
K2 O11W 2.409(11) .
K2 O6W 2.427(11) .
K2 O13W 2.433(13) .
K2 O7W 2.472(11) 8_758
K2 N1 3.127(15) .
K2 K7 3.141(7) 8_758
K2 O45 3.335(14) .
K2 Nb14 4.101(5) .
K2 K1 4.656(8) 4_564
K3 O18W 2.35(3) .
K3 O14 2.780(8) .
K3 O9 2.972(9) 8_758
K3 O5W 2.995(12) .
K3 O1W 3.056(12) .
K3 O17 3.059(10) .
K3 O17W 3.065(19) .
K3 O4W 3.081(15) .
K3 O16W 3.165(12) .
K3 O6W 3.219(11) .
K3 Nb6 3.678(5) .
K3 K7 3.783(7) 8_758
K4 O26 2.644(8) .
K4 O37 2.849(8) 5_668
K4 O5W 2.853(11) 7_578
K4 O2W 2.860(17) .
K4 O34 2.916(8) 5_668
K4 O30 2.972(9) 5_668
K4 O24 3.118(8) 5_668
K4 O1W 3.375(13) 7_578
K4 O12W 3.416(10) 7_578
K4 Nb3 3.669(3) 5_668
K4 Nb8 3.903(4) 5_668
K4 Nb10 3.911(4) 5_668
K5 O8W 2.347(14) .
K5 O3 2.388(10) .
K5 O16 2.406(9) 1_556
K5 O9W 2.460(12) .
K5 O27 2.465(10) .
K5 O10W 2.476(14) .
K5 N2 3.343(13) .
K5 Na2 3.586(13) 1_556
K5 Nb2 3.742(5) 1_556
K5 Nb12 3.775(6) .
K5 K6 4.949(6) .
K6 O1 2.817(10) .
K6 O16W 2.848(11) 7_579
K6 O11 2.870(8) 7_579
K6 O17W 2.935(18) 7_579
K6 O38 2.970(8) 7_579
K6 O14 2.971(8) 7_579
K6 O15W 3.013(17) .
K6 O48 3.038(8) 7_579
K6 Nb13 3.776(3) 7_579
K6 Nb6 3.805(3) 7_579
K6 Nb7 3.880(3) 7_579
K6 Nb11 3.983(3) 7_579
K7 O5W 2.283(11) 7_578
K7 O7W 2.306(10) .
K7 O3W 2.388(11) .
K7 O6W 2.392(10) 7_578
K7 O4W 2.453(12) 7_578
K7 O12W 2.467(10) 7_578
K7 K2 3.141(7) 7_578
K7 K3 3.783(7) 7_578
N1 O45 1.263(15) .
N1 O43 1.300(15) .
N1 O44 1.304(15) .
N1 Nb14 2.608(12) .
N2 O1 1.267(14) .
N2 O2 1.288(14) .
N2 O3 1.300(14) .
N2 Nb1 2.595(12) .
Nb1 O4 1.751(8) .
Nb1 O6 2.067(7) .
Nb1 O10 2.073(7) .
Nb1 O5 2.085(7) .
Nb1 O2 2.163(8) .
Nb1 O3 2.174(8) .
Nb1 O25 2.195(7) .
Nb1 Nb13 3.2839(14) .
Nb1 Nb9 3.2875(18) .
Nb1 Nb12 3.3353(13) .
Nb1 Nb10 3.3384(14) .
Nb2 O16 1.765(7) .
Nb2 O20 1.890(7) .
Nb2 O15 1.951(7) .
Nb2 O47 2.037(7) .
Nb2 O18 2.159(7) .
Nb2 O19 2.437(7) .
Nb2 Nb14 3.3292(13) .
Nb2 K5 3.742(5) 1_554
Nb3 O39 1.748(8) .
Nb3 O37 1.921(7) .
Nb3 O34 1.950(7) .
Nb3 O47 2.026(7) .
Nb3 O41 2.171(7) .
Nb3 O46 2.465(7) .
Nb3 Nb14 3.3028(13) .
Nb3 K4 3.669(3) 5_668
Nb4 O21 1.766(8) .
Nb4 O37 1.965(7) .
Nb4 O20 1.966(7) .
Nb4 O24 1.988(7) .
Nb4 O9 2.032(8) .
Nb4 O22 2.438(7) .
Nb4 K4 3.912(4) 5_668
Nb5 O36 1.751(7) .
Nb5 O33 1.888(8) .
Nb5 O32 1.933(7) .
Nb5 O40 2.044(7) .
Nb5 O41 2.117(7) .
Nb5 O46 2.430(7) .
Nb5 Nb14 3.2929(17) .
Nb5 K1 3.890(4) 4_565
Nb6 O17 1.766(7) .
Nb6 O38 1.909(7) .
Nb6 O14 1.912(7) .
Nb6 O40 2.059(7) .
Nb6 O18 2.122(7) .
Nb6 O19 2.415(7) .
Nb6 Nb14 3.2960(13) .
Nb6 Na4B 3.746(12) 4_565
Nb6 K6 3.805(3) 8_759
Nb7 O13 1.765(8) .
Nb7 O12 1.965(7) .
Nb7 O11 1.990(7) .
Nb7 O15 1.998(7) .
Nb7 O14 2.026(7) .
Nb7 O19 2.452(6) .
Nb7 K6 3.880(3) 8_759
Nb8 O31 1.754(8) .
Nb8 O30 1.971(7) .
Nb8 O28 1.972(8) .
Nb8 O34 1.995(8) .
Nb8 O32 2.022(7) .
Nb8 O46 2.461(7) .
Nb8 K4 3.903(4) 5_668
Nb9 O8 1.752(8) .
Nb9 O12 1.919(7) .
Nb9 O9 1.925(8) .
Nb9 O6 2.043(7) .
Nb9 O5 2.114(7) .
Nb9 O22 2.447(7) .
Nb9 K3 4.181(5) 7_578
Nb10 O26 1.750(7) .
Nb10 O30 1.918(7) .
Nb10 O24 1.940(7) .
Nb10 O25 2.028(7) .
Nb10 O5 2.177(7) .
Nb10 O22 2.442(7) .
Nb10 K4 3.911(4) 5_668
Nb11 O35 1.752(7) .
Nb11 O33 1.986(7) .
Nb11 O38 1.987(7) .
Nb11 O29 2.002(7) .
Nb11 O48 2.006(8) .
Nb11 O23 2.425(7) .
Nb11 K1 3.746(4) 4_565
Nb11 K6 3.983(3) 8_759
Nb12 O27 1.753(7) .
Nb12 O28 1.913(7) .
Nb12 O29 1.954(7) .
Nb12 O25 2.014(7) .
Nb12 O10 2.164(7) .
Nb12 O23 2.453(7) .
Nb13 O7 1.762(8) .
Nb13 O11 1.907(7) .
Nb13 O48 1.932(7) .
Nb13 O6 2.055(7) .
Nb13 O10 2.133(7) .
Nb13 O23 2.426(7) .
Nb13 K6 3.776(3) 8_759
Nb14 O42 1.756(8) .
Nb14 O40 2.073(7) .
Nb14 O18 2.077(7) .
Nb14 O41 2.079(7) .
Nb14 O47 2.170(7) .
Nb14 O43 2.185(8) .
Nb14 O44 2.186(8) .
O9 K3 2.972(9) 7_578
O11 K6 2.870(8) 8_759
O14 K6 2.971(8) 8_759
O16 K5 2.406(9) 1_554
O17 Na4B 2.488(15) 4_565
O17 Na4A 2.978(12) 4_565
O24 K4 3.118(8) 5_668
O27 Na2 2.980(15) 1_556
O30 K4 2.972(9) 5_668
O31 Na4B 2.601(17) 1_556
O33 K1 2.995(8) 4_565
O34 K4 2.916(8) 5_668
O35 K1 2.898(9) 4_565
O36 K1 3.180(10) 4_565
O37 K4 2.849(8) 5_668
O38 K6 2.970(8) 8_759
O42 Na4B 2.417(15) 4_565
O42 Na4A 2.702(12) 4_565
O48 K6 3.038(8) 8_759
O1W K4 3.375(13) 8_758
O4W K7 2.453(12) 8_758
O4W Na1 2.938(16) 8_758
O5W K7 2.283(11) 8_758
O5W K4 2.853(11) 8_758
O6W K7 2.392(10) 8_758
O7W K2 2.472(11) 7_578
O9W Na1 2.708(13) 8_759
O12W K7 2.467(10) 8_758
O12W K4 3.416(10) 8_758
O16W K6 2.848(11) 8_759
O17W K6 2.935(18) 8_759
O20W Na1 2.93(3) 8_759
O22W O27W 1.70(3) .

loop_
_platon_squeeze_void_nr
_platon_squeeze_void_average_x
_platon_squeeze_void_average_y
_platon_squeeze_void_average_z
_platon_squeeze_void_volume
_platon_squeeze_void_count_electrons
_platon_squeeze_void_content
1 0.000 0.000 0.000 53 31 ' '
2 0.000 0.500 0.500 53 31 ' '
3 0.250 0.250 0.250 140 71 ' '
4 0.250 0.750 0.548 223 134 ' '
5 0.250 0.250 0.750 29 22 ' '
6 0.500 0.000 0.500 53 31 ' '
7 0.500 0.500 1.000 53 31 ' '
8 0.750 0.750 0.750 140 72 ' '
9 0.750 0.250 0.419 223 133 ' '
10 0.750 0.750 0.250 29 21 ' '
